data_7103592
loop_
_publ_author_name
'Xu, Jing-Yuan'
'Qiao, Xin'
'Song, Hai-Bin'
'Yan, Shi-Ping'
'Liao, Dai-Zheng'
'Gao, Song'
'Journaux, Yves'
'Cano, Joan'

_publ_section_title
;
 The self-assembly and magnetic properties of a
 Ni(II)8(micro4-hydroxo)6 cube with micro2-pyrazolate as an exogeneous
 ancillary ligand.
;
_journal_issue 47
_journal_name_full 'Chemical communications (Cambridge, England)'
_journal_page_first 6414
_journal_page_last 6416
_journal_paper_doi 10.1039/b813705f
_journal_year 2008
_chemical_formula_moiety 'C36 H42 N24 Ni8 O6, C16 H21 N5 Ni O3, 6(C2 H6 O S)'
_chemical_formula_sum 'C64 H99 N29 Ni9 O15 S6'
_chemical_formula_weight 2235.47
_chemical_name_systematic
;
?
;
_space_group_IT_number 2
_symmetry_cell_setting triclinic
_symmetry_space_group_name_Hall '-P 1'
_symmetry_space_group_name_H-M 'P -1'
_atom_sites_solution_hydrogens geom
_atom_sites_solution_primary direct
_atom_sites_solution_secondary difmap
_audit_creation_method SHELXL-97
_cell_angle_alpha 81.716(9)
_cell_angle_beta 79.430(8)
_cell_angle_gamma 77.472(10)
_cell_formula_units_Z 1
_cell_length_a 13.118(2)
_cell_length_b 13.782(2)
_cell_length_c 15.595(3)
_cell_measurement_reflns_used 8422
_cell_measurement_temperature 113(2)
_cell_measurement_theta_max 28.7
_cell_measurement_theta_min 2.1
_cell_volume 2689.6(8)
_computing_cell_refinement CrystalClear
_computing_data_collection CrystalClear
_computing_data_reduction CrystalClear
_computing_publication_material 'CrystalStructure 3.7.0'
_computing_structure_refinement 'SHELXL-97 (Sheldrick, 1997)'
_computing_structure_solution 'SHELXS-97 (Sheldrick, 1990)'
_diffrn_ambient_temperature 113(2)
_diffrn_detector_area_resol_mean 7.31
_diffrn_measured_fraction_theta_full 0.991
_diffrn_measured_fraction_theta_max 0.991
_diffrn_measurement_device_type 'Rigaku Saturn CCD area detector'
_diffrn_measurement_method '\w and \f scans'
_diffrn_radiation_monochromator confocal
_diffrn_radiation_source 'rotating anode'
_diffrn_radiation_type MoK\a
_diffrn_radiation_wavelength 0.71070
_diffrn_reflns_av_R_equivalents 0.0270
_diffrn_reflns_av_sigmaI/netI 0.0421
_diffrn_reflns_limit_h_max 16
_diffrn_reflns_limit_h_min -16
_diffrn_reflns_limit_k_max 16
_diffrn_reflns_limit_k_min -13
_diffrn_reflns_limit_l_max 19
_diffrn_reflns_limit_l_min -19
_diffrn_reflns_number 22203
_diffrn_reflns_theta_full 26.00
_diffrn_reflns_theta_max 26.00
_diffrn_reflns_theta_min 1.52
_diffrn_standards_decay_% 0
_diffrn_standards_interval_count 0
_diffrn_standards_interval_time 0
_diffrn_standards_number 0
_exptl_absorpt_coefficient_mu 1.717
_exptl_absorpt_correction_T_max 0.8471
_exptl_absorpt_correction_T_min 0.7708
_exptl_absorpt_correction_type multi-scan
_exptl_absorpt_process_details crystalclear
_exptl_crystal_colour blue
_exptl_crystal_density_diffrn 1.380
_exptl_crystal_density_method 'not measured'
_exptl_crystal_description block
_exptl_crystal_F_000 1154
_exptl_crystal_size_max 0.16
_exptl_crystal_size_mid 0.14
_exptl_crystal_size_min 0.10
_platon_squeeze_details
;
;
_refine_diff_density_max 1.599
_refine_diff_density_min -0.744
_refine_diff_density_rms 0.137
_refine_ls_extinction_coef 0.0174(11)
_refine_ls_extinction_expression Fc^*^=kFc[1+0.001xFc^2^\l^3^/sin(2\q)]^-1/4^
_refine_ls_extinction_method SHELXL
_refine_ls_goodness_of_fit_ref 1.134
_refine_ls_hydrogen_treatment mixed
_refine_ls_matrix_type full
_refine_ls_number_parameters 724
_refine_ls_number_reflns 10475
_refine_ls_number_restraints 167
_refine_ls_restrained_S_all 1.134
_refine_ls_R_factor_all 0.0748
_refine_ls_R_factor_gt 0.0664
_refine_ls_shift/su_max 0.002
_refine_ls_shift/su_mean 0.000
_refine_ls_structure_factor_coef Fsqd
_refine_ls_weighting_details 'calc w=1/[\s^2^(Fo^2^)+(0.0711P)^2^+15.9711P] where P=(Fo^2^+2Fc^2^)/3'
_refine_ls_weighting_scheme calc
_refine_ls_wR_factor_gt 0.1833
_refine_ls_wR_factor_ref 0.1878
_reflns_number_gt 8891
_reflns_number_total 10475
_reflns_threshold_expression >2sigma(I)
_cod_data_source_file b813705f.txt
_cod_data_source_block shelxl
_cod_database_code 7103592

loop_
_symmetry_equiv_pos_as_xyz
'x, y, z'
'-x, -y, -z'

loop_
_atom_site_label
_atom_site_type_symbol
_atom_site_fract_x
_atom_site_fract_y
_atom_site_fract_z
_atom_site_U_iso_or_equiv
_atom_site_adp_type
_atom_site_occupancy
_atom_site_symmetry_multiplicity
_atom_site_calc_flag
_atom_site_refinement_flags
_atom_site_disorder_assembly
_atom_site_disorder_group
Ni1 Ni 0.04875(5) 0.57812(5) 0.12384(5) 0.0227(2) Uani 1 1 d . . .
Ni2 Ni 0.20269(5) 0.48500(5) -0.01917(5) 0.01932(19) Uani 1 1 d . . .
Ni3 Ni 0.09391(5) 0.31274(5) 0.00244(5) 0.0207(2) Uani 1 1 d . . .
Ni4 Ni -0.06268(5) 0.40553(5) 0.14825(5) 0.0215(2) Uani 1 1 d . . .
O1 O 0.0940(3) 0.4267(3) 0.0859(3) 0.0219(8) Uani 1 1 d D . .
H1A H 0.131(4) 0.399(4) 0.123(3) 0.026 Uiso 1 1 d D . .
O2 O 0.1041(3) 0.4385(3) -0.0977(2) 0.0201(8) Uani 1 1 d D . .
H2A H 0.145(4) 0.417(5) -0.141(3) 0.024 Uiso 1 1 d D . .
O3 O -0.0738(3) 0.3846(3) 0.0160(2) 0.0197(8) Uani 1 1 d D . .
H3A H -0.111(4) 0.343(3) 0.023(4) 0.024 Uiso 1 1 d D . .
N1 N 0.1979(4) 0.5890(4) 0.1283(4) 0.0373(13) Uani 1 1 d . . .
N2 N 0.2650(4) 0.5467(4) 0.0639(3) 0.0333(12) Uani 1 1 d . . .
N3 N 0.3013(4) 0.3503(3) -0.0099(3) 0.0223(10) Uani 1 1 d . . .
N4 N 0.2523(4) 0.2715(3) -0.0075(3) 0.0243(10) Uani 1 1 d . . .
N5 N 0.0601(4) 0.2148(3) 0.1077(3) 0.0266(10) Uani 1 1 d . . .
N6 N -0.0133(4) 0.2555(4) 0.1720(3) 0.0274(11) Uani 1 1 d . . .
N7 N -0.0303(4) 0.4394(4) 0.2616(3) 0.0305(11) Uani 1 1 d . . .
N8 N 0.0187(4) 0.5185(4) 0.2513(3) 0.0352(12) Uani 1 1 d . . .
N9 N -0.0115(4) 0.7224(4) 0.1459(4) 0.0307(11) Uani 1 1 d . . .
N10 N -0.0809(4) 0.7684(4) 0.0915(4) 0.0323(12) Uani 1 1 d . . .
N11 N 0.2829(4) 0.5435(4) -0.1321(3) 0.0257(10) Uani 1 1 d . . .
N12 N -0.2190(4) 0.4083(4) 0.1914(3) 0.0265(10) Uani 1 1 d . . .
C1 C 0.2514(6) 0.6345(5) 0.1735(5) 0.0433(17) Uani 1 1 d . . .
H1 H 0.2211 0.6693 0.2233 0.052 Uiso 1 1 calc R . .
C2 C 0.3529(6) 0.6221(6) 0.1365(6) 0.052(2) Uani 1 1 d . . .
H2 H 0.4064 0.6479 0.1542 0.063 Uiso 1 1 calc R . .
C3 C 0.3671(7) 0.5628(6) 0.0650(5) 0.0469(18) Uani 1 1 d . . .
H3 H 0.4307 0.5397 0.0272 0.056 Uiso 1 1 calc R . .
C4 C 0.4031(4) 0.3136(5) -0.0052(4) 0.0303(13) Uani 1 1 d . . .
H4 H 0.4543 0.3529 -0.0051 0.036 Uiso 1 1 calc R . .
C5 C 0.4241(5) 0.2099(4) -0.0005(4) 0.0325(14) Uani 1 1 d . . .
H5 H 0.4899 0.1654 0.0033 0.039 Uiso 1 1 calc R . .
C6 C 0.3274(5) 0.1864(4) -0.0025(4) 0.0304(13) Uani 1 1 d . . .
H6 H 0.3152 0.1206 -0.0007 0.036 Uiso 1 1 calc R . .
C7 C 0.0882(5) 0.1164(4) 0.1332(5) 0.0319(14) Uani 1 1 d . . .
H7 H 0.1392 0.0701 0.1002 0.038 Uiso 1 1 calc R . .
C8 C 0.0317(5) 0.0928(5) 0.2148(5) 0.0382(15) Uani 1 1 d . . .
H8 H 0.0357 0.0291 0.2481 0.046 Uiso 1 1 calc R . .
C9 C -0.0317(5) 0.1823(5) 0.2371(4) 0.0356(14) Uani 1 1 d . . .
H9 H -0.0805 0.1911 0.2898 0.043 Uiso 1 1 calc R . .
C10 C -0.0365(7) 0.4019(7) 0.3452(5) 0.054(2) Uani 1 1 d . . .
H10 H -0.0678 0.3463 0.3705 0.065 Uiso 1 1 calc R . .
C11 C 0.0100(8) 0.4568(6) 0.3903(5) 0.057(2) Uani 1 1 d . . .
H11 H 0.0176 0.4460 0.4505 0.069 Uiso 1 1 calc R . .
C12 C 0.0421(6) 0.5295(6) 0.3285(5) 0.0476(18) Uani 1 1 d . . .
H12 H 0.0759 0.5800 0.3390 0.057 Uiso 1 1 calc R . .
C13 C -0.0093(6) 0.7848(5) 0.2034(5) 0.0401(16) Uani 1 1 d . . .
H13 H 0.0346 0.7711 0.2476 0.048 Uiso 1 1 calc R . .
C14 C -0.0815(6) 0.8731(5) 0.1884(5) 0.0462(18) Uani 1 1 d . . .
H14 H -0.0979 0.9299 0.2200 0.055 Uiso 1 1 calc R . .
C15 C -0.1240(6) 0.8598(5) 0.1175(5) 0.0419(16) Uani 1 1 d . . .
H15 H -0.1759 0.9077 0.0908 0.050 Uiso 1 1 calc R . .
C16 C 0.3822(5) 0.5431(5) -0.1696(5) 0.0359(14) Uani 1 1 d . . .
H16 H 0.4426 0.5141 -0.1424 0.043 Uiso 1 1 calc R . .
C17 C 0.3850(5) 0.5916(6) -0.2550(5) 0.0434(17) Uani 1 1 d . . .
H17 H 0.4451 0.6029 -0.2965 0.052 Uiso 1 1 calc R . .
C18 C -0.2801(5) 0.3810(5) 0.2647(5) 0.0404(16) Uani 1 1 d . . .
H18 H -0.2549 0.3473 0.3165 0.048 Uiso 1 1 calc R . .
Ni5 Ni 0.46462(14) 0.98025(12) 0.51751(11) 0.0313(4) Uani 0.50 1 d P . .
O4 O 0.3826(10) 1.1286(8) 0.5092(7) 0.053(3) Uani 0.50 1 d P . 1
H4A H 0.4124 1.1743 0.4793 0.064 Uiso 0.50 1 d PR . 1
H4B H 0.3194 1.1431 0.5355 0.064 Uiso 0.50 1 d PR . 1
O5 O 0.5325(11) 0.8320(8) 0.5323(8) 0.065(3) Uani 0.50 1 d P . 1
H5A H 0.5957 0.8126 0.5076 0.078 Uiso 0.50 1 d PR . 1
H5B H 0.4983 0.7899 0.5631 0.078 Uiso 0.50 1 d PR . 1
O6 O 0.5956(9) 1.0282(9) 0.4374(7) 0.050(2) Uani 0.50 1 d PU . 1
H6A H 0.5905 1.0900 0.4193 0.061 Uiso 0.50 1 d PR . 1
H6B H 0.6527 0.9872 0.4229 0.061 Uiso 0.50 1 d PR . 1
N13 N 0.3785(13) 0.885(2) 0.5903(10) 0.050(2) Uani 0.25 1 d PDU . 1
H13A H 0.4203 0.8241 0.5938 0.061 Uiso 0.25 1 d PR . 1
N13' N 0.321(2) 0.9532(15) 0.5916(10) 0.050(2) Uani 0.25 1 d PDU . 2
H13B H 0.2727 1.0103 0.5926 0.061 Uiso 0.25 1 d PR . 2
C19 C 0.3318(12) 0.9094(11) 0.6822(8) 0.050(4) Uani 0.50 1 d PDU . .
H19A H 0.3254 0.8493 0.7206 0.060 Uiso 0.25 1 d PR . 1
H19B H 0.2639 0.9532 0.6841 0.060 Uiso 0.25 1 d PR . 1
H19C H 0.3560 0.8383 0.6840 0.060 Uiso 0.25 1 d PR . 2
H19D H 0.2661 0.9236 0.7212 0.060 Uiso 0.25 1 d PR . 2
C20 C 0.4205(10) 0.9598(9) 0.7058(8) 0.034(3) Uani 0.50 1 d P . .
N14 N 0.4933(8) 0.9916(7) 0.6402(7) 0.031(2) Uani 0.50 1 d P . .
C21 C 0.5276(8) 1.0099(9) 0.7728(11) 0.034(4) Uani 0.50 1 d PG . .
C22 C 0.5812(14) 1.0358(10) 0.8325(5) 0.038(4) Uani 0.50 1 d PG . .
H22A H 0.5562 1.0254 0.8943 0.045 Uiso 0.50 1 d PR . .
C23 C 0.6709(13) 1.0768(13) 0.8027(11) 0.056(6) Uani 0.50 1 d PG . .
H23A H 0.7079 1.0947 0.8439 0.068 Uiso 0.50 1 d PR . .
C24 C 0.7070(9) 1.0919(13) 0.7132(13) 0.058(6) Uani 0.50 1 d PG . .
H24A H 0.7690 1.1202 0.6926 0.069 Uiso 0.50 1 d PR . .
C25 C 0.6535(12) 1.0660(11) 0.6535(6) 0.051(5) Uani 0.50 1 d PG . .
H25A H 0.6784 1.0764 0.5917 0.061 Uiso 0.50 1 d PR . .
C26 C 0.5638(11) 1.0250(10) 0.6833(9) 0.036(5) Uani 0.50 1 d PGU . .
N15 N 0.4373(9) 0.9701(8) 0.7860(7) 0.036(2) Uani 0.50 1 d P . .
H15A H 0.3977 0.9544 0.8376 0.043 Uiso 0.50 1 d PR . .
N16 N 0.3935(8) 0.9456(8) 0.4203(7) 0.032(2) Uani 0.50 1 d P . .
C28 C 0.3134(12) 0.9057(11) 0.4514(9) 0.043(3) Uani 0.50 1 d P . .
N17 N 0.2652(12) 0.8853(10) 0.3898(9) 0.054(3) Uani 0.50 1 d P . .
H17A H 0.2079 0.8569 0.3996 0.065 Uiso 0.50 1 d PR . .
C29 C 0.3168(10) 0.9139(10) 0.3111(9) 0.032(4) Uani 0.50 1 d PG . .
C30 C 0.3073(9) 0.9128(11) 0.2239(12) 0.037(5) Uani 0.50 1 d PGU . .
H30A H 0.2511 0.8866 0.2099 0.045 Uiso 0.50 1 d PR . .
C31 C 0.3794(13) 0.9497(10) 0.1571(6) 0.040(5) Uani 0.50 1 d PGU . .
H31A H 0.3729 0.9490 0.0969 0.048 Uiso 0.50 1 d PR . .
C32 C 0.4609(10) 0.9877(9) 0.1775(10) 0.049(5) Uani 0.50 1 d PG . .
H32A H 0.5106 1.0132 0.1314 0.059 Uiso 0.50 1 d PR . .
C33 C 0.4703(10) 0.9887(9) 0.2647(13) 0.037(4) Uani 0.50 1 d PGU . .
H33A H 0.5266 1.0149 0.2788 0.045 Uiso 0.50 1 d PR . .
C34 C 0.3982(14) 0.9518(10) 0.3315(6) 0.037(5) Uani 0.50 1 d PG . .
C27 C 0.2835(12) 0.8791(11) 0.5509(9) 0.048(4) Uani 0.50 1 d PD . .
H27A H 0.2222 0.9250 0.5746 0.058 Uiso 0.25 1 d PR A 1
H27B H 0.2689 0.8127 0.5637 0.058 Uiso 0.25 1 d PR A 1
H27C H 0.2090 0.8819 0.5685 0.058 Uiso 0.25 1 d PR A 2
H27D H 0.3202 0.8128 0.5678 0.058 Uiso 0.25 1 d PR A 2
S1 S 0.34312(15) 0.24464(14) 0.27801(13) 0.0448(5) Uani 1 1 d . . .
O7 O 0.3048(6) 0.2363(5) 0.3748(4) 0.074(2) Uani 1 1 d . . .
C36 C 0.2488(7) 0.2069(7) 0.2303(6) 0.055(2) Uani 1 1 d . . .
H36A H 0.2520 0.1350 0.2457 0.083 Uiso 1 1 calc R . .
H36B H 0.2638 0.2214 0.1663 0.083 Uiso 1 1 calc R . .
H36C H 0.1781 0.2434 0.2521 0.083 Uiso 1 1 calc R . .
C35 C 0.3130(9) 0.3736(7) 0.2383(8) 0.079(3) Uani 1 1 d . . .
H35A H 0.3586 0.4097 0.2593 0.118 Uiso 1 1 calc R . .
H35B H 0.2388 0.4011 0.2599 0.118 Uiso 1 1 calc R . .
H35C H 0.3249 0.3810 0.1740 0.118 Uiso 1 1 calc R . .
S2 S 0.2619(3) 0.8994(3) 0.9140(3) 0.0434(13) Uani 0.464(6) 1 d PD B 1
O8 O 0.3110(14) 0.9373(12) 0.9785(10) 0.047(5) Uani 0.464(6) 1 d PDU B 1
C37 C 0.3432(17) 0.7824(12) 0.8905(18) 0.085(9) Uani 0.464(6) 1 d PDU B 1
H37A H 0.4104 0.7934 0.8551 0.127 Uiso 0.464(6) 1 calc PR B 1
H37B H 0.3073 0.7480 0.8579 0.127 Uiso 0.464(6) 1 calc PR B 1
H37C H 0.3568 0.7414 0.9455 0.127 Uiso 0.464(6) 1 calc PR B 1
C38 C 0.1481(15) 0.857(2) 0.9749(18) 0.077(10) Uani 0.464(6) 1 d PDU B 1
H38A H 0.0944 0.9146 0.9936 0.116 Uiso 0.464(6) 1 calc PR B 1
H38B H 0.1677 0.8123 1.0266 0.116 Uiso 0.464(6) 1 calc PR B 1
H38C H 0.1197 0.8210 0.9379 0.116 Uiso 0.464(6) 1 calc PR B 1
S2' S 0.2634(3) 0.8576(2) 0.9926(2) 0.0365(10) Uani 0.536(6) 1 d PD B 2
O8' O 0.3051(11) 0.9466(8) 0.9439(8) 0.035(3) Uani 0.536(6) 1 d PDU B 2
C37' C 0.3046(12) 0.7625(8) 0.9208(10) 0.051(4) Uani 0.536(6) 1 d PD B 2
H37D H 0.3812 0.7387 0.9163 0.077 Uiso 0.536(6) 1 calc PR B 2
H37E H 0.2868 0.7897 0.8626 0.077 Uiso 0.536(6) 1 calc PR B 2
H37F H 0.2685 0.7068 0.9439 0.077 Uiso 0.536(6) 1 calc PR B 2
C38' C 0.1254(7) 0.8828(12) 0.9893(14) 0.047(4) Uani 0.536(6) 1 d PD B 2
H38D H 0.0897 0.9351 1.0271 0.071 Uiso 0.536(6) 1 calc PR B 2
H38E H 0.0972 0.8218 1.0102 0.071 Uiso 0.536(6) 1 calc PR B 2
H38F H 0.1130 0.9053 0.9289 0.071 Uiso 0.536(6) 1 calc PR B 2
S3 S 0.6431(2) 0.75710(19) 0.30483(17) 0.0590(9) Uani 0.849(6) 1 d PDU C 1
O9 O 0.5939(6) 0.7271(6) 0.3954(4) 0.065(2) Uani 0.849(6) 1 d PDU C 1
C39 C 0.5798(11) 0.7163(10) 0.2318(7) 0.088(4) Uani 0.849(6) 1 d PDU C 1
H39A H 0.5080 0.7561 0.2331 0.132 Uiso 0.849(6) 1 calc PR C 1
H39B H 0.5763 0.6457 0.2489 0.132 Uiso 0.849(6) 1 calc PR C 1
H39C H 0.6194 0.7242 0.1723 0.132 Uiso 0.849(6) 1 calc PR C 1
C40 C 0.7670(8) 0.6698(10) 0.2912(10) 0.099(5) Uani 0.849(6) 1 d PDU C 1
H40A H 0.8144 0.6851 0.3270 0.148 Uiso 0.849(6) 1 calc PR C 1
H40B H 0.7996 0.6749 0.2293 0.148 Uiso 0.849(6) 1 calc PR C 1
H40C H 0.7547 0.6017 0.3098 0.148 Uiso 0.849(6) 1 calc PR C 1
S3' S 0.6298(14) 0.6869(13) 0.3293(11) 0.070(4) Uani 0.151(6) 1 d PDU C 2
O9' O 0.639(3) 0.768(2) 0.381(2) 0.058(9) Uani 0.151(6) 1 d PDU C 2
C39' C 0.616(5) 0.745(4) 0.2218(19) 0.080(11) Uani 0.151(6) 1 d PDU C 2
H39D H 0.5418 0.7765 0.2198 0.120 Uiso 0.151(6) 1 calc PR C 2
H39E H 0.6391 0.6951 0.1801 0.120 Uiso 0.151(6) 1 calc PR C 2
H39F H 0.6598 0.7965 0.2062 0.120 Uiso 0.151(6) 1 calc PR C 2
C40' C 0.760(3) 0.615(4) 0.308(4) 0.094(12) Uani 0.151(6) 1 d PDU C 2
H40D H 0.7840 0.5857 0.3635 0.141 Uiso 0.151(6) 1 calc PR C 2
H40E H 0.8075 0.6579 0.2752 0.141 Uiso 0.151(6) 1 calc PR C 2
H40F H 0.7595 0.5612 0.2730 0.141 Uiso 0.151(6) 1 calc PR C 2

loop_
_atom_site_aniso_label
_atom_site_aniso_U_11
_atom_site_aniso_U_22
_atom_site_aniso_U_33
_atom_site_aniso_U_23
_atom_site_aniso_U_13
_atom_site_aniso_U_12
Ni1 0.0221(4) 0.0207(4) 0.0290(4) -0.0036(3) -0.0117(3) -0.0051(3)
Ni2 0.0175(3) 0.0166(3) 0.0258(4) -0.0038(3) -0.0070(3) -0.0035(3)
Ni3 0.0190(4) 0.0163(3) 0.0292(4) -0.0036(3) -0.0097(3) -0.0030(3)
Ni4 0.0204(4) 0.0212(4) 0.0246(4) -0.0011(3) -0.0072(3) -0.0053(3)
O1 0.0210(19) 0.0208(19) 0.026(2) -0.0010(15) -0.0097(15) -0.0039(15)
O2 0.0197(18) 0.0192(18) 0.0224(19) -0.0044(15) -0.0060(15) -0.0023(15)
O3 0.0183(18) 0.0151(17) 0.028(2) -0.0017(15) -0.0082(15) -0.0055(14)
N1 0.026(3) 0.039(3) 0.051(3) -0.009(3) -0.013(2) -0.006(2)
N2 0.046(3) 0.027(3) 0.034(3) -0.009(2) -0.016(2) -0.008(2)
N3 0.021(2) 0.021(2) 0.027(2) -0.0067(18) -0.0066(18) -0.0021(18)
N4 0.025(2) 0.021(2) 0.029(3) -0.0063(19) -0.0047(19) -0.0063(19)
N5 0.026(2) 0.021(2) 0.035(3) 0.002(2) -0.012(2) -0.0047(19)
N6 0.027(2) 0.022(2) 0.035(3) 0.002(2) -0.012(2) -0.006(2)
N7 0.033(3) 0.036(3) 0.024(3) -0.003(2) -0.009(2) -0.006(2)
N8 0.043(3) 0.037(3) 0.031(3) -0.010(2) -0.016(2) -0.005(2)
N9 0.033(3) 0.027(3) 0.038(3) -0.008(2) -0.011(2) -0.009(2)
N10 0.031(3) 0.029(3) 0.042(3) -0.011(2) -0.013(2) -0.005(2)
N11 0.024(2) 0.025(2) 0.030(3) -0.006(2) -0.006(2) -0.0049(19)
N12 0.023(2) 0.029(3) 0.029(3) -0.002(2) -0.0053(19) -0.007(2)
C1 0.046(4) 0.041(4) 0.048(4) -0.024(3) -0.014(3) -0.001(3)
C2 0.044(4) 0.054(5) 0.073(6) -0.025(4) -0.029(4) -0.013(4)
C3 0.061(5) 0.048(4) 0.050(4) -0.004(3) -0.030(4) -0.032(4)
C4 0.020(3) 0.029(3) 0.042(4) -0.006(3) -0.011(2) 0.001(2)
C5 0.026(3) 0.025(3) 0.049(4) -0.005(3) -0.013(3) -0.002(2)
C6 0.025(3) 0.022(3) 0.044(4) -0.005(3) -0.006(3) -0.002(2)
C7 0.031(3) 0.017(3) 0.052(4) 0.000(3) -0.018(3) -0.005(2)
C8 0.042(4) 0.024(3) 0.050(4) 0.014(3) -0.020(3) -0.012(3)
C9 0.036(3) 0.037(4) 0.035(3) 0.007(3) -0.009(3) -0.014(3)
C10 0.073(6) 0.063(5) 0.028(4) 0.003(3) -0.013(4) -0.019(4)
C11 0.095(7) 0.056(5) 0.030(4) -0.005(3) -0.021(4) -0.025(5)
C12 0.060(5) 0.052(4) 0.040(4) -0.010(3) -0.023(3) -0.015(4)
C13 0.046(4) 0.038(4) 0.042(4) -0.014(3) -0.015(3) -0.007(3)
C14 0.055(4) 0.033(4) 0.058(5) -0.024(3) -0.020(4) -0.001(3)
C15 0.051(4) 0.025(3) 0.055(4) -0.013(3) -0.021(3) -0.001(3)
C16 0.026(3) 0.031(3) 0.048(4) -0.001(3) -0.005(3) -0.004(3)
C17 0.033(3) 0.056(4) 0.036(4) 0.002(3) 0.002(3) -0.009(3)
C18 0.036(4) 0.048(4) 0.035(4) 0.008(3) -0.010(3) -0.009(3)
Ni5 0.0404(9) 0.0348(9) 0.0220(8) -0.0001(6) -0.0101(7) -0.0122(7)
O4 0.070(7) 0.047(6) 0.032(5) -0.005(5) -0.015(5) 0.017(6)
O5 0.087(9) 0.045(6) 0.064(8) -0.006(6) -0.034(7) 0.002(6)
O6 0.052(4) 0.060(4) 0.041(4) 0.000(4) -0.004(4) -0.022(4)
N13 0.052(4) 0.060(4) 0.041(4) 0.000(4) -0.004(4) -0.022(4)
N13' 0.052(4) 0.060(4) 0.041(4) 0.000(4) -0.004(4) -0.022(4)
C19 0.050(7) 0.041(6) 0.041(6) 0.020(5) 0.016(5) -0.004(5)
C20 0.040(7) 0.031(6) 0.026(6) 0.004(5) -0.011(5) 0.004(5)
N14 0.037(6) 0.029(5) 0.027(5) 0.000(4) -0.004(4) -0.011(5)
C21 0.046(9) 0.035(8) 0.017(10) -0.006(7) 0.004(7) -0.006(6)
C22 0.056(12) 0.031(9) 0.026(8) 0.007(6) -0.021(8) -0.005(8)
C23 0.059(12) 0.080(15) 0.031(12) -0.017(10) -0.015(11) -0.001(11)
C24 0.065(13) 0.079(13) 0.044(13) 0.001(10) -0.034(11) -0.032(10)
C25 0.039(10) 0.067(13) 0.055(11) 0.000(9) -0.010(9) -0.032(9)
C26 0.044(8) 0.040(8) 0.029(7) -0.006(6) -0.013(6) -0.010(6)
N15 0.054(7) 0.030(5) 0.022(5) -0.002(4) -0.004(5) -0.006(5)
N16 0.038(6) 0.030(5) 0.031(6) 0.006(4) -0.015(5) -0.013(5)
C28 0.046(8) 0.049(8) 0.034(7) 0.001(6) -0.012(6) -0.011(7)
N17 0.069(9) 0.059(8) 0.047(8) 0.005(6) -0.030(7) -0.028(7)
C29 0.038(9) 0.039(8) 0.029(9) 0.001(7) -0.020(7) -0.019(7)
C30 0.049(8) 0.045(7) 0.023(8) -0.013(6) -0.016(6) -0.005(6)
C31 0.053(9) 0.039(7) 0.030(7) -0.015(6) -0.022(6) 0.008(7)
C32 0.051(12) 0.055(11) 0.041(12) -0.001(9) -0.007(9) -0.015(8)
C33 0.041(7) 0.039(7) 0.030(9) 0.005(7) -0.006(6) -0.008(5)
C34 0.056(13) 0.027(8) 0.039(9) -0.001(7) -0.039(9) -0.006(9)
C27 0.060(9) 0.048(9) 0.036(8) 0.009(6) 0.000(7) -0.024(7)
S1 0.0461(10) 0.0404(10) 0.0513(11) -0.0060(8) -0.0267(8) 0.0006(8)
O7 0.098(5) 0.079(4) 0.039(3) -0.014(3) -0.028(3) 0.012(4)
C36 0.057(5) 0.061(5) 0.056(5) -0.013(4) -0.029(4) -0.006(4)
C35 0.095(8) 0.044(5) 0.098(8) 0.007(5) -0.037(6) -0.005(5)
S2 0.058(3) 0.0260(19) 0.049(2) -0.0041(16) -0.0186(19) -0.0071(17)
O8 0.041(7) 0.038(7) 0.073(12) -0.013(7) -0.018(8) -0.016(5)
C37 0.092(12) 0.078(12) 0.087(12) -0.018(8) -0.020(9) -0.011(8)
C38 0.078(12) 0.073(13) 0.089(13) -0.009(9) -0.019(9) -0.026(8)
S2' 0.0470(19) 0.0293(16) 0.0396(18) 0.0043(12) -0.0191(14) -0.0164(13)
O8' 0.037(5) 0.023(5) 0.049(8) -0.007(5) -0.006(6) -0.014(4)
C37' 0.056(9) 0.018(6) 0.078(12) -0.016(7) 0.000(8) -0.005(6)
C38' 0.042(8) 0.036(8) 0.070(11) -0.008(8) -0.003(8) -0.023(7)
S3 0.0830(19) 0.0432(15) 0.0488(15) -0.0179(11) 0.0092(12) -0.0163(13)
O9 0.077(6) 0.079(6) 0.027(4) -0.014(4) -0.005(3) 0.014(4)
C39 0.118(8) 0.083(7) 0.075(6) -0.025(5) -0.040(6) -0.015(6)
C40 0.090(7) 0.093(8) 0.104(8) -0.032(7) 0.021(6) -0.016(6)
S3' 0.081(8) 0.057(7) 0.071(7) -0.028(6) 0.014(6) -0.020(6)
O9' 0.059(18) 0.080(19) 0.024(14) -0.017(14) 0.024(13) -0.007(15)
C39' 0.085(14) 0.084(13) 0.078(13) -0.014(9) -0.022(9) -0.018(9)
C40' 0.091(14) 0.092(14) 0.092(14) -0.013(9) -0.005(9) -0.013(9)

loop_
_atom_type_symbol
_atom_type_description
_atom_type_scat_dispersion_real
_atom_type_scat_dispersion_imag
_atom_type_scat_source
C C 0.0033 0.0016 'International Tables Vol C Tables 4.2.6.8 and 6.1.1.4'
H H 0.0000 0.0000 'International Tables Vol C Tables 4.2.6.8 and 6.1.1.4'
N N 0.0061 0.0033 'International Tables Vol C Tables 4.2.6.8 and 6.1.1.4'
O O 0.0106 0.0060 'International Tables Vol C Tables 4.2.6.8 and 6.1.1.4'
S S 0.1246 0.1234 'International Tables Vol C Tables 4.2.6.8 and 6.1.1.4'
Ni Ni 0.3393 1.1124 'International Tables Vol C Tables 4.2.6.8 and 6.1.1.4'

loop_
_geom_angle_atom_site_label_1
_geom_angle_atom_site_label_2
_geom_angle_atom_site_label_3
_geom_angle
_geom_angle_site_symmetry_1
_geom_angle_site_symmetry_3
_geom_angle_publ_flag
N1 Ni1 N9 93.8(2) . . ?
N1 Ni1 N8 95.3(2) . . ?
N9 Ni1 N8 96.3(2) . . ?
N1 Ni1 O3 90.3(2) . 2_565 ?
N9 Ni1 O3 92.58(18) . 2_565 ?
N8 Ni1 O3 169.22(18) . 2_565 ?
N1 Ni1 O1 93.88(19) . . ?
N9 Ni1 O1 170.54(17) . . ?
N8 Ni1 O1 88.60(18) . . ?
O3 Ni1 O1 81.79(14) 2_565 . ?
N1 Ni1 O2 171.0(2) . 2_565 ?
N9 Ni1 O2 90.38(17) . 2_565 ?
N8 Ni1 O2 92.22(18) . 2_565 ?
O3 Ni1 O2 81.54(14) 2_565 2_565 ?
O1 Ni1 O2 81.30(14) . 2_565 ?
N1 Ni1 Ni2 67.34(17) . . ?
N9 Ni1 Ni2 132.81(16) . . ?
N8 Ni1 Ni2 127.00(16) . . ?
O3 Ni1 Ni2 47.43(10) 2_565 . ?
O1 Ni1 Ni2 46.51(10) . . ?
O2 Ni1 Ni2 104.10(10) 2_565 . ?
N1 Ni1 Ni3 128.72(17) . 2_565 ?
N9 Ni1 Ni3 66.58(14) . 2_565 ?
N8 Ni1 Ni3 132.06(16) . 2_565 ?
O3 Ni1 Ni3 47.17(10) 2_565 2_565 ?
O1 Ni1 Ni3 104.18(10) . 2_565 ?
O2 Ni1 Ni3 46.47(10) 2_565 2_565 ?
Ni2 Ni1 Ni3 91.43(3) . 2_565 ?
N1 Ni1 Ni4 133.51(17) . . ?
N9 Ni1 Ni4 128.96(15) . . ?
N8 Ni1 Ni4 66.25(15) . . ?
O3 Ni1 Ni4 103.31(10) 2_565 . ?
O1 Ni1 Ni4 46.27(10) . . ?
O2 Ni1 Ni4 46.26(10) 2_565 . ?
Ni2 Ni1 Ni4 89.68(3) . . ?
Ni3 Ni1 Ni4 89.67(3) 2_565 . ?
N2 Ni2 N3 96.0(2) . . ?
N2 Ni2 N11 96.7(2) . . ?
N3 Ni2 N11 96.82(19) . . ?
N2 Ni2 O1 92.27(19) . . ?
N3 Ni2 O1 88.30(17) . . ?
N11 Ni2 O1 169.14(17) . . ?
N2 Ni2 O2 167.83(19) . . ?
N3 Ni2 O2 94.25(16) . . ?
N11 Ni2 O2 88.57(17) . . ?
O1 Ni2 O2 81.48(14) . . ?
N2 Ni2 O3 87.85(18) . 2_565 ?
N3 Ni2 O3 169.38(17) . 2_565 ?
N11 Ni2 O3 92.54(17) . 2_565 ?
O1 Ni2 O3 81.64(14) . 2_565 ?
O2 Ni2 O3 80.94(14) . 2_565 ?
N2 Ni2 Ni1 64.69(16) . . ?
N3 Ni2 Ni1 126.94(14) . . ?
N11 Ni2 Ni1 132.48(14) . . ?
O1 Ni2 Ni1 47.30(10) . . ?
O2 Ni2 Ni1 103.75(10) . . ?
O3 Ni2 Ni1 46.45(10) 2_565 . ?
N2 Ni2 Ni3 133.36(16) . . ?
N3 Ni2 Ni3 66.25(13) . . ?
N11 Ni2 Ni3 126.89(14) . . ?
O1 Ni2 Ni3 47.04(10) . . ?
O2 Ni2 Ni3 46.69(10) . . ?
O3 Ni2 Ni3 104.00(10) 2_565 . ?
Ni1 Ni2 Ni3 91.17(3) . . ?
N2 Ni2 Ni4 126.51(15) . 2_565 ?
N3 Ni2 Ni4 134.65(13) . 2_565 ?
N11 Ni2 Ni4 66.40(13) . 2_565 ?
O1 Ni2 Ni4 103.26(10) . 2_565 ?
O2 Ni2 Ni4 46.27(10) . 2_565 ?
O3 Ni2 Ni4 46.01(10) 2_565 2_565 ?
Ni1 Ni2 Ni4 89.42(3) . 2_565 ?
Ni3 Ni2 Ni4 89.91(3) . 2_565 ?
N4 Ni3 N5 96.05(19) . . ?
N4 Ni3 N10 95.4(2) . 2_565 ?
N5 Ni3 N10 98.1(2) . 2_565 ?
N4 Ni3 O2 92.76(17) . . ?
N5 Ni3 O2 168.56(17) . . ?
N10 Ni3 O2 88.30(19) 2_565 . ?
N4 Ni3 O1 90.39(16) . . ?
N5 Ni3 O1 91.59(18) . . ?
N10 Ni3 O1 168.11(18) 2_565 . ?
O2 Ni3 O1 81.04(14) . . ?
N4 Ni3 O3 169.59(16) . . ?
N5 Ni3 O3 89.37(17) . . ?
N10 Ni3 O3 92.64(18) 2_565 . ?
O2 Ni3 O3 80.84(14) . . ?
O1 Ni3 O3 80.55(14) . . ?
N4 Ni3 Ni2 66.75(13) . . ?
N5 Ni3 Ni2 131.21(14) . . ?
N10 Ni3 Ni2 127.55(16) 2_565 . ?
O2 Ni3 Ni2 46.99(10) . . ?
O1 Ni3 Ni2 46.20(10) . . ?
O3 Ni3 Ni2 103.03(10) . . ?
N4 Ni3 Ni1 132.94(14) . 2_565 ?
N5 Ni3 Ni1 127.83(13) . 2_565 ?
N10 Ni3 Ni1 65.66(15) 2_565 2_565 ?
O2 Ni3 Ni1 46.86(10) . 2_565 ?
O1 Ni3 Ni1 102.90(10) . 2_565 ?
O3 Ni3 Ni1 45.91(10) . 2_565 ?
Ni2 Ni3 Ni1 90.52(3) . 2_565 ?
N7 Ni4 N6 95.9(2) . . ?
N7 Ni4 N12 95.9(2) . . ?
N6 Ni4 N12 96.8(2) . . ?
N7 Ni4 O3 169.15(18) . . ?
N6 Ni4 O3 88.58(17) . . ?
N12 Ni4 O3 93.29(17) . . ?
N7 Ni4 O2 92.84(18) . 2_565 ?
N6 Ni4 O2 169.37(18) . 2_565 ?
N12 Ni4 O2 88.18(17) . 2_565 ?
O3 Ni4 O2 81.76(14) . 2_565 ?
N7 Ni4 O1 88.34(18) . . ?
N6 Ni4 O1 92.38(17) . . ?
N12 Ni4 O1 169.36(17) . . ?
O3 Ni4 O1 81.61(14) . . ?
O2 Ni4 O1 81.87(14) 2_565 . ?
N7 Ni4 Ni2 133.44(15) . 2_565 ?
N6 Ni4 Ni2 127.49(14) . 2_565 ?
N12 Ni4 Ni2 66.27(14) . 2_565 ?
O3 Ni4 Ni2 46.70(10) . 2_565 ?
O2 Ni4 Ni2 46.59(10) 2_565 2_565 ?
O1 Ni4 Ni2 103.80(10) . 2_565 ?
N7 Ni4 Ni1 66.24(15) . . ?
N6 Ni4 Ni1 132.88(14) . . ?
N12 Ni4 Ni1 126.93(14) . . ?
O3 Ni4 Ni1 103.55(10) . . ?
O2 Ni4 Ni1 46.67(10) 2_565 . ?
O1 Ni4 Ni1 46.55(10) . . ?
Ni2 Ni4 Ni1 89.89(3) 2_565 . ?
Ni2 O1 Ni4 152.94(19) . . ?
Ni2 O1 Ni1 86.19(14) . . ?
Ni4 O1 Ni1 87.18(14) . . ?
Ni2 O1 Ni3 86.76(14) . . ?
Ni4 O1 Ni3 87.30(14) . . ?
Ni1 O1 Ni3 152.89(19) . . ?
Ni2 O1 H1A 104(5) . . ?
Ni4 O1 H1A 103(5) . . ?
Ni1 O1 H1A 101(5) . . ?
Ni3 O1 H1A 106(5) . . ?
Ni4 O2 Ni3 153.18(19) 2_565 . ?
Ni4 O2 Ni2 87.14(13) 2_565 . ?
Ni3 O2 Ni2 86.32(13) . . ?
Ni4 O2 Ni1 87.07(13) 2_565 2_565 ?
Ni3 O2 Ni1 86.67(14) . 2_565 ?
Ni2 O2 Ni1 152.13(19) . 2_565 ?
Ni4 O2 H2A 99(5) 2_565 . ?
Ni3 O2 H2A 108(5) . . ?
Ni2 O2 H2A 106(5) . . ?
Ni1 O2 H2A 102(5) 2_565 . ?
Ni1 O3 Ni4 153.13(18) 2_565 . ?
Ni1 O3 Ni2 86.12(13) 2_565 2_565 ?
Ni4 O3 Ni2 87.30(14) . 2_565 ?
Ni1 O3 Ni3 86.92(14) 2_565 . ?
Ni4 O3 Ni3 87.22(13) . . ?
Ni2 O3 Ni3 152.94(18) 2_565 . ?
Ni1 O3 H3A 103(4) 2_565 . ?
Ni4 O3 H3A 104(4) . . ?
Ni2 O3 H3A 96(4) 2_565 . ?
Ni3 O3 H3A 111(4) . . ?
N2 N1 C1 109.0(5) . . ?
N2 N1 Ni1 111.4(4) . . ?
C1 N1 Ni1 139.3(5) . . ?
N1 N2 C3 109.7(5) . . ?
N1 N2 Ni2 116.6(4) . . ?
C3 N2 Ni2 133.5(5) . . ?
C4 N3 N4 108.0(5) . . ?
C4 N3 Ni2 138.5(4) . . ?
N4 N3 Ni2 113.5(3) . . ?
C6 N4 N3 107.3(4) . . ?
C6 N4 Ni3 139.2(4) . . ?
N3 N4 Ni3 113.0(3) . . ?
C7 N5 N6 107.7(5) . . ?
C7 N5 Ni3 138.2(5) . . ?
N6 N5 Ni3 114.1(3) . . ?
N5 N6 C9 108.6(5) . . ?
N5 N6 Ni4 114.1(4) . . ?
C9 N6 Ni4 137.4(5) . . ?
C10 N7 N8 107.5(6) . . ?
C10 N7 Ni4 138.1(5) . . ?
N8 N7 Ni4 114.2(4) . . ?
C12 N8 N7 108.8(6) . . ?
C12 N8 Ni1 137.6(5) . . ?
N7 N8 Ni1 113.3(4) . . ?
C13 N9 N10 108.8(5) . . ?
C13 N9 Ni1 138.6(5) . . ?
N10 N9 Ni1 112.4(4) . . ?
C15 N10 N9 107.5(5) . . ?
C15 N10 Ni3 137.4(5) . 2_565 ?
N9 N10 Ni3 115.1(4) . 2_565 ?
C16 N11 N12 107.8(5) . 2_565 ?
C16 N11 Ni2 138.6(4) . . ?
N12 N11 Ni2 113.4(3) 2_565 . ?
C18 N12 N11 108.1(5) . 2_565 ?
C18 N12 Ni4 137.9(4) . . ?
N11 N12 Ni4 113.9(4) 2_565 . ?
C2 C1 N1 109.3(6) . . ?
C2 C1 H1 125.4 . . ?
N1 C1 H1 125.4 . . ?
C1 C2 C3 107.9(6) . . ?
C1 C2 H2 126.0 . . ?
C3 C2 H2 126.0 . . ?
N2 C3 C2 104.0(7) . . ?
N2 C3 H3 128.0 . . ?
C2 C3 H3 128.0 . . ?
N3 C4 C5 110.7(5) . . ?
N3 C4 H4 124.7 . . ?
C5 C4 H4 124.7 . . ?
C6 C5 C4 104.1(5) . . ?
C6 C5 H5 127.9 . . ?
C4 C5 H5 127.9 . . ?
N4 C6 C5 110.0(5) . . ?
N4 C6 H6 125.0 . . ?
C5 C6 H6 125.0 . . ?
N5 C7 C8 109.8(6) . . ?
N5 C7 H7 125.1 . . ?
C8 C7 H7 125.1 . . ?
C9 C8 C7 104.8(5) . . ?
C9 C8 H8 127.6 . . ?
C7 C8 H8 127.6 . . ?
N6 C9 C8 109.1(6) . . ?
N6 C9 H9 125.4 . . ?
C8 C9 H9 125.4 . . ?
N7 C10 C11 109.6(7) . . ?
N7 C10 H10 125.2 . . ?
C11 C10 H10 125.2 . . ?
C12 C11 C10 104.6(7) . . ?
C12 C11 H11 127.7 . . ?
C10 C11 H11 127.7 . . ?
N8 C12 C11 109.5(7) . . ?
N8 C12 H12 125.2 . . ?
C11 C12 H12 125.2 . . ?
N9 C13 C14 109.2(6) . . ?
N9 C13 H13 125.4 . . ?
C14 C13 H13 125.4 . . ?
C15 C14 C13 104.7(6) . . ?
C15 C14 H14 127.7 . . ?
C13 C14 H14 127.7 . . ?
N10 C15 C14 109.8(6) . . ?
N10 C15 H15 125.1 . . ?
C14 C15 H15 125.1 . . ?
N11 C16 C17 110.0(6) . . ?
N11 C16 H16 125.0 . . ?
C17 C16 H16 125.0 . . ?
C18 C17 C16 103.7(6) 2_565 . ?
C18 C17 H17 128.2 2_565 . ?
C16 C17 H17 128.2 . . ?
N12 C18 C17 110.5(6) . 2_565 ?
N12 C18 H18 124.8 . . ?
C17 C18 H18 124.8 2_565 . ?
O6 Ni5 Ni5 153.9(7) 2_676 2_676 ?
O6 Ni5 N13 33.0(9) 2_676 . ?
Ni5 Ni5 N13 163.6(7) 2_676 . ?
O6 Ni5 O5 93.0(8) 2_676 . ?
Ni5 Ni5 O5 104.1(5) 2_676 . ?
N13 Ni5 O5 61.7(8) . . ?
O6 Ni5 N14 67.9(7) 2_676 . ?
Ni5 Ni5 N14 92.6(3) 2_676 . ?
N13 Ni5 N14 79.6(5) . . ?
O5 Ni5 N14 88.8(4) . . ?
O6 Ni5 N16 92.6(7) 2_676 . ?
Ni5 Ni5 N16 107.8(3) 2_676 . ?
N13 Ni5 N16 80.7(5) . . ?
O5 Ni5 N16 86.5(4) . . ?
N14 Ni5 N16 159.7(4) . . ?
O6 Ni5 O4 81.9(8) 2_676 . ?
Ni5 Ni5 O4 81.1(4) 2_676 . ?
N13 Ni5 O4 113.1(8) . . ?
O5 Ni5 O4 174.8(5) . . ?
N14 Ni5 O4 90.4(4) . . ?
N16 Ni5 O4 92.6(4) . . ?
O6 Ni5 N13' 12.9(7) 2_676 . ?
Ni5 Ni5 N13' 162.7(6) 2_676 . ?
N13 Ni5 N13' 30.0(9) . . ?
O5 Ni5 N13' 91.7(8) . . ?
N14 Ni5 N13' 80.7(5) . . ?
N16 Ni5 N13' 79.7(5) . . ?
O4 Ni5 N13' 83.1(7) . . ?
O6 Ni5 O6 165.6(4) 2_676 . ?
Ni5 Ni5 O6 11.7(3) 2_676 . ?
N13 Ni5 O6 158.2(7) . . ?
O5 Ni5 O6 96.5(6) . . ?
N14 Ni5 O6 101.5(4) . . ?
N16 Ni5 O6 98.7(4) . . ?
O4 Ni5 O6 88.7(5) . . ?
N13' Ni5 O6 171.6(7) . . ?
O6 Ni5 O4 127.4(8) 2_676 2_676 ?
Ni5 Ni5 O4 67.4(4) 2_676 2_676 ?
N13 Ni5 O4 98.2(7) . 2_676 ?
O5 Ni5 O4 36.7(5) . 2_676 ?
N14 Ni5 O4 91.0(4) . 2_676 ?
N16 Ni5 O4 96.8(4) . 2_676 ?
O4 Ni5 O4 148.47(17) . 2_676 ?
N13' Ni5 O4 128.2(7) . 2_676 ?
O6 Ni5 O4 60.2(5) . 2_676 ?
O6 Ni5 N14 139.5(7) 2_676 2_676 ?
Ni5 Ni5 N14 58.1(3) 2_676 2_676 ?
N13 Ni5 N14 128.6(5) . 2_676 ?
O5 Ni5 N14 97.9(5) . 2_676 ?
N14 Ni5 N14 150.64(17) . 2_676 ?
N16 Ni5 N14 49.7(4) . 2_676 ?
O4 Ni5 N14 85.3(4) . 2_676 ?
N13' Ni5 N14 127.3(5) . 2_676 ?
O6 Ni5 N14 49.5(4) . 2_676 ?
O4 Ni5 N14 78.3(4) 2_676 2_676 ?
O5 O4 Ni5 95.3(7) 2_676 . ?
O5 O4 Ni5 63.8(6) 2_676 2_676 ?
Ni5 O4 Ni5 31.53(17) . 2_676 ?
O5 O4 H4A 25.9 2_676 . ?
Ni5 O4 H4A 120.0 . . ?
Ni5 O4 H4A 88.8 2_676 . ?
O5 O4 H4B 143.8 2_676 . ?
Ni5 O4 H4B 120.0 . . ?
Ni5 O4 H4B 150.9 2_676 . ?
H4A O4 H4B 120.0 . . ?
O4 O5 Ni5 79.5(7) 2_676 . ?
O4 O5 H5A 40.7 2_676 . ?
Ni5 O5 H5A 119.4 . . ?
O4 O5 H5B 158.5 2_676 . ?
Ni5 O5 H5B 120.6 . . ?
H5A O5 H5B 120.0 . . ?
Ni5 O6 N13 123.0(13) 2_676 2_676 ?
Ni5 O6 Ni5 14.4(4) 2_676 . ?
N13 O6 Ni5 135.0(11) 2_676 . ?
Ni5 O6 H6A 108.7 2_676 . ?
N13 O6 H6A 19.1 2_676 . ?
Ni5 O6 H6A 118.6 . . ?
Ni5 O6 H6B 130.1 2_676 . ?
N13 O6 H6B 102.8 2_676 . ?
Ni5 O6 H6B 121.4 . . ?
H6A O6 H6B 120.0 . . ?
O6 N13 C19 95.8(15) 2_676 . ?
O6 N13 C27 108.6(17) 2_676 . ?
C19 N13 C27 103.5(13) . . ?
O6 N13 Ni5 24.0(6) 2_676 . ?
C19 N13 Ni5 116.2(14) . . ?
C27 N13 Ni5 112.6(13) . . ?
O6 N13 H13A 129.1 2_676 . ?
C19 N13 H13A 108.1 . . ?
C27 N13 H13A 108.4 . . ?
Ni5 N13 H13A 107.7 . . ?
O6 N13 H19C 128.2 2_676 . ?
C19 N13 H19C 37.1 . . ?
C27 N13 H19C 104.2 . . ?
Ni5 N13 H19C 140.2 . . ?
H13A N13 H19C 72.9 . . ?
O6 N13 H27D 141.8 2_676 . ?
C19 N13 H27D 107.5 . . ?
C27 N13 H27D 37.3 . . ?
Ni5 N13 H27D 133.2 . . ?
H13A N13 H27D 72.1 . . ?
H19C N13 H27D 85.8 . . ?
C19 N13' C27 106.2(13) . . ?
C19 N13' Ni5 112.9(14) . . ?
C27 N13' Ni5 109.0(14) . . ?
C19 N13' H13B 109.5 . . ?
C27 N13' H13B 109.2 . . ?
Ni5 N13' H13B 110.0 . . ?
C19 N13' H19B 37.7 . . ?
C27 N13' H19B 106.4 . . ?
Ni5 N13' H19B 140.1 . . ?
H13B N13' H19B 74.2 . . ?
C19 N13' H27A 104.6 . . ?
C27 N13' H27A 37.3 . . ?
Ni5 N13' H27A 136.8 . . ?
H13B N13' H27A 75.1 . . ?
H19B N13' H27A 83.1 . . ?
N13' C19 N13 41.9(14) . . ?
N13' C19 C20 103.5(11) . . ?
N13 C19 C20 101.2(11) . . ?
N13' C19 H19A 140.7 . . ?
N13 C19 H19A 110.5 . . ?
C20 C19 H19A 110.5 . . ?
N13' C19 H19B 72.7 . . ?
N13 C19 H19B 111.6 . . ?
C20 C19 H19B 113.3 . . ?
H19A C19 H19B 109.5 . . ?
N13' C19 H19C 110.1 . . ?
N13 C19 H19C 71.9 . . ?
C20 C19 H19C 109.9 . . ?
H19A C19 H19C 39.7 . . ?
H19B C19 H19C 134.6 . . ?
N13' C19 H19D 111.7 . . ?
N13 C19 H19D 142.8 . . ?
C20 C19 H19D 112.3 . . ?
H19A C19 H19D 73.2 . . ?
H19B C19 H19D 40.2 . . ?
H19C C19 H19D 109.3 . . ?
N15 C20 N14 113.3(12) . . ?
N15 C20 C19 127.3(11) . . ?
N14 C20 C19 119.3(10) . . ?
N15 C20 C33 52(2) . 2_676 ?
N14 C20 C33 61(2) . 2_676 ?
C19 C20 C33 176(2) . 2_676 ?
C20 N14 C26 105.0(11) . . ?
C20 N14 C33 75(4) . 2_676 ?
C26 N14 C33 30(3) . 2_676 ?
C20 N14 C34 119(2) . 2_676 ?
C26 N14 C34 14.5(17) . 2_676 ?
C33 N14 C34 44.8(12) 2_676 2_676 ?
C20 N14 Ni5 113.2(8) . . ?
C26 N14 Ni5 141.7(10) . . ?
C33 N14 Ni5 172(4) 2_676 . ?
C34 N14 Ni5 127(2) 2_676 . ?
C20 N14 Ni5 142.4(8) . 2_676 ?
C26 N14 Ni5 112.4(9) . 2_676 ?
C33 N14 Ni5 143(4) 2_676 2_676 ?
C34 N14 Ni5 98(2) 2_676 2_676 ?
Ni5 N14 Ni5 29.36(16) . 2_676 ?
C33 C21 C32 166(10) 2_676 2_676 ?
C33 C21 N15 90(10) 2_676 . ?
C32 C21 N15 105(8) 2_676 . ?
C33 C21 C22 140(10) 2_676 . ?
C32 C21 C22 26(9) 2_676 . ?
N15 C21 C22 130.7(15) . . ?
C33 C21 C26 20(10) 2_676 . ?
C32 C21 C26 146(9) 2_676 . ?
N15 C21 C26 109.3(15) . . ?
C22 C21 C26 120.0 . . ?
C33 C21 C34 37(8) 2_676 2_676 ?
C32 C21 C34 129(10) 2_676 2_676 ?
N15 C21 C34 127(2) . 2_676 ?
C22 C21 C34 102.5(11) . 2_676 ?
C26 C21 C34 17.6(11) . 2_676 ?
C33 C21 C31 131(10) 2_676 2_676 ?
C32 C21 C31 34(5) 2_676 2_676 ?
N15 C21 C31 139(3) . 2_676 ?
C22 C21 C31 9(4) . 2_676 ?
C26 C21 C31 112(4) . 2_676 ?
C34 C21 C31 94(5) 2_676 2_676 ?
C31 C22 C32 173(10) 2_676 2_676 ?
C31 C22 C21 153(9) 2_676 . ?
C32 C22 C21 29(5) 2_676 . ?
C31 C22 C23 33(9) 2_676 . ?
C32 C22 C23 149(5) 2_676 . ?
C21 C22 C23 120.0 . . ?
C31 C22 C30 43(8) 2_676 2_676 ?
C32 C22 C30 139(6) 2_676 2_676 ?
C21 C22 C30 110.4(11) . 2_676 ?
C23 C22 C30 9.6(11) . 2_676 ?
C31 C22 C33 141(10) 2_676 2_676 ?
C32 C22 C33 41(2) 2_676 2_676 ?
C21 C22 C33 12(3) . 2_676 ?
C23 C22 C33 108(3) . 2_676 ?
C30 C22 C33 99(4) 2_676 2_676 ?
C31 C22 H22A 86.9 2_676 . ?
C32 C22 H22A 91.0 2_676 . ?
C21 C22 H22A 120.0 . . ?
C23 C22 H22A 120.0 . . ?
C30 C22 H22A 129.6 2_676 . ?
C33 C22 H22A 131.6 2_676 . ?
C30 C23 C31 164(7) 2_676 2_676 ?
C30 C23 C24 22(5) 2_676 . ?
C31 C23 C24 142(2) 2_676 . ?
C30 C23 C22 142(4) 2_676 . ?
C31 C23 C22 23(2) 2_676 . ?
C24 C23 C22 120.0 . . ?
C30 C23 C29 37(4) 2_676 2_676 ?
C31 C23 C29 127(2) 2_676 2_676 ?
C24 C23 C29 16.0(3) . 2_676 ?
C22 C23 C29 104.1(3) . 2_676 ?
C30 C23 H23A 98.4 2_676 . ?
C31 C23 H23A 97.4 2_676 . ?
C24 C23 H23A 120.0 . . ?
C22 C23 H23A 120.0 . . ?
C29 C23 H23A 135.8 2_676 . ?
C29 C24 C30 131(7) 2_676 2_676 ?
C29 C24 C25 7(3) 2_676 . ?
C30 C24 C25 131(6) 2_676 . ?
C29 C24 C23 120.6(13) 2_676 . ?
C30 C24 C23 11(6) 2_676 . ?
C25 C24 C23 120.0 . . ?
C29 C24 N17 54.6(18) 2_676 2_676 ?
C30 C24 N17 172(5) 2_676 2_676 ?
C25 C24 N17 55.8(11) . 2_676 ?
C23 C24 N17 173.5(11) . 2_676 ?
C29 C24 C34 21(2) 2_676 2_676 ?
C30 C24 C34 111(9) 2_676 2_676 ?
C25 C24 C34 20(2) . 2_676 ?
C23 C24 C34 100(2) . 2_676 ?
N17 C24 C34 75(3) 2_676 2_676 ?
C29 C24 H24A 119.0 2_676 . ?
C30 C24 H24A 109.4 2_676 . ?
C25 C24 H24A 120.0 . . ?
C23 C24 H24A 120.0 . . ?
N17 C24 H24A 64.5 2_676 . ?
C34 C24 H24A 139.9 2_676 . ?
C34 C25 C29 121(3) 2_676 2_676 ?
C34 C25 C24 121(3) 2_676 . ?
C29 C25 C24 4.4(16) 2_676 . ?
C34 C25 C26 5(5) 2_676 . ?
C29 C25 C26 120.4(8) 2_676 . ?
C24 C25 C26 120.0 . . ?
C34 C25 N17 165(5) 2_676 2_676 ?
C29 C25 N17 68.2(13) 2_676 2_676 ?
C24 C25 N17 69.1(13) . 2_676 ?
C26 C25 N17 169.5(13) . 2_676 ?
C34 C25 N16 69(4) 2_676 2_676 ?
C29 C25 N16 165.6(17) 2_676 2_676 ?
C24 C25 N16 168.5(12) . 2_676 ?
C26 C25 N16 70.4(12) . 2_676 ?
N17 C25 N16 100.2(8) 2_676 2_676 ?
C34 C25 C28 117(4) 2_676 2_676 ?
C29 C25 C28 119.6(16) 2_676 2_676 ?
C24 C25 C28 120.7(15) . 2_676 ?
C26 C25 C28 119.0(15) . 2_676 ?
N17 C25 C28 51.6(8) 2_676 2_676 ?
N16 C25 C28 48.6(7) 2_676 2_676 ?
C34 C25 H25A 118.7 2_676 . ?
C29 C25 H25A 119.4 2_676 . ?
C24 C25 H25A 120.0 . . ?
C26 C25 H25A 120.0 . . ?
N17 C25 H25A 51.2 2_676 . ?
N16 C25 H25A 49.9 2_676 . ?
C28 C25 H25A 5.9 2_676 . ?
C34 C26 C33 134(3) 2_676 2_676 ?
C34 C26 C25 6(6) 2_676 . ?
C33 C26 C25 133(5) 2_676 . ?
C34 C26 C21 121(3) 2_676 . ?
C33 C26 C21 13(5) 2_676 . ?
C25 C26 C21 120.0 . . ?
C34 C26 N14 131.7(18) 2_676 . ?
C33 C26 N14 94(4) 2_676 . ?
C25 C26 N14 133.4(14) . . ?
C21 C26 N14 106.6(14) . . ?
C34 C26 N16 54.6(19) 2_676 2_676 ?
C33 C26 N16 169(4) 2_676 2_676 ?
C25 C26 N16 56.4(11) . 2_676 ?
C21 C26 N16 174.1(9) . 2_676 ?
N14 C26 N16 77.2(7) . 2_676 ?
C34 C26 C29 23(3) 2_676 2_676 ?
C33 C26 C29 111(5) 2_676 2_676 ?
C25 C26 C29 21.7(4) . 2_676 ?
C21 C26 C29 98.3(4) . 2_676 ?
N14 C26 C29 155.0(15) . 2_676 ?
N16 C26 C29 77.8(11) 2_676 2_676 ?
C20 N15 C21 105.7(12) . . ?
C20 N15 C33 83.0(9) . 2_676 ?
C21 N15 C33 22.8(10) . 2_676 ?
C20 N15 C32 132(3) . 2_676 ?
C21 N15 C32 27(2) . 2_676 ?
C33 N15 C32 49(3) 2_676 2_676 ?
C20 N15 H15A 127.0 . . ?
C21 N15 H15A 127.3 . . ?
C33 N15 H15A 150.0 2_676 . ?
C32 N15 H15A 100.7 2_676 . ?
C28 N16 C34 104.1(12) . . ?
C28 N16 C25 73(4) . 2_676 ?
C34 N16 C25 31(3) . 2_676 ?
C28 N16 C26 126(2) . 2_676 ?
C34 N16 C26 22.4(18) . 2_676 ?
C25 N16 C26 53.3(18) 2_676 2_676 ?
C28 N16 Ni5 112.7(9) . . ?
C34 N16 Ni5 143.2(10) . . ?
C25 N16 Ni5 172(4) 2_676 . ?
C26 N16 Ni5 121(2) 2_676 . ?
N16 C28 N17 113.4(13) . . ?
N16 C28 C27 121.1(12) . . ?
N17 C28 C27 125.3(13) . . ?
N16 C28 C25 58(2) . 2_676 ?
N17 C28 C25 55(2) . 2_676 ?
C27 C28 C25 179(3) . 2_676 ?
C28 N17 C29 108.4(14) . . ?
C28 N17 C25 73.0(14) . 2_676 ?
C29 N17 C25 35.6(17) . 2_676 ?
C28 N17 C24 128(3) . 2_676 ?
C29 N17 C24 20(2) . 2_676 ?
C25 N17 C24 55(4) 2_676 2_676 ?
C28 N17 H17A 125.7 . . ?
C29 N17 H17A 125.8 . . ?
C25 N17 H17A 161.0 2_676 . ?
C24 N17 H17A 106.1 2_676 . ?
C24 C29 C25 169(10) 2_676 2_676 ?
C24 C29 N17 106(10) 2_676 . ?
C25 C29 N17 76(8) 2_676 . ?
C24 C29 C30 31(10) 2_676 . ?
C25 C29 C30 147(6) 2_676 . ?
N17 C29 C30 136.6(15) . . ?
C24 C29 C34 151(10) 2_676 . ?
C25 C29 C34 28(6) 2_676 . ?
N17 C29 C34 103.4(15) . . ?
C30 C29 C34 120.0 . . ?
C24 C29 C23 43(9) 2_676 2_676 ?
C25 C29 C23 135(10) 2_676 2_676 ?
N17 C29 C23 149(3) . 2_676 ?
C30 C29 C23 12(4) . 2_676 ?
C34 C29 C23 108(4) . 2_676 ?
C24 C29 C26 140(10) 2_676 2_676 ?
C25 C29 C26 38(5) 2_676 2_676 ?
N17 C29 C26 114(3) . 2_676 ?
C30 C29 C26 109.6(13) . 2_676 ?
C34 C29 C26 10.5(13) . 2_676 ?
C23 C29 C26 97(5) 2_676 2_676 ?
C23 C30 C24 148(10) 2_676 2_676 ?
C23 C30 C29 130(6) 2_676 . ?
C24 C30 C29 18(5) 2_676 . ?
C23 C30 C31 10(6) 2_676 . ?
C24 C30 C31 137(5) 2_676 . ?
C29 C30 C31 120.0 . . ?
C23 C30 C22 29(5) 2_676 2_676 ?
C24 C30 C22 119(5) 2_676 2_676 ?
C29 C30 C22 101.6(4) . 2_676 ?
C31 C30 C22 18.5(5) . 2_676 ?
C23 C30 H30A 109.6 2_676 . ?
C24 C30 H30A 102.7 2_676 . ?
C29 C30 H30A 120.0 . . ?
C31 C30 H30A 120.0 . . ?
C22 C30 H30A 138.4 2_676 . ?
C22 C31 C23 124(7) 2_676 2_676 ?
C22 C31 C32 4(8) 2_676 . ?
C23 C31 C32 125.4(8) 2_676 . ?
C22 C31 C30 119(8) 2_676 . ?
C23 C31 C30 5.4(10) 2_676 . ?
C32 C31 C30 120.0 . . ?
C22 C31 C21 19(8) 2_676 2_676 ?
C23 C31 C21 105.8(9) 2_676 2_676 ?
C32 C31 C21 19.6(3) . 2_676 ?
C30 C31 C21 100.4(3) . 2_676 ?
C22 C31 H31A 121.2 2_676 . ?
C23 C31 H31A 114.6 2_676 . ?
C32 C31 H31A 120.0 . . ?
C30 C31 H31A 120.0 . . ?
C21 C31 H31A 139.6 2_676 . ?
C22 C32 C21 125(6) 2_676 2_676 ?
C22 C32 C33 119(6) 2_676 . ?
C21 C32 C33 6.0(8) 2_676 . ?
C22 C32 C31 3(6) 2_676 . ?
C21 C32 C31 125.9(7) 2_676 . ?
C33 C32 C31 120.0 . . ?
C22 C32 N15 172(6) 2_676 2_676 ?
C21 C32 N15 48.7(11) 2_676 2_676 ?
C33 C32 N15 54.7(10) . 2_676 ?
C31 C32 N15 174.4(10) . 2_676 ?
C22 C32 H32A 121.1 2_676 . ?
C21 C32 H32A 114.1 2_676 . ?
C33 C32 H32A 120.0 . . ?
C31 C32 H32A 120.0 . . ?
N15 C32 H32A 65.4 2_676 . ?
C21 C33 C26 147(3) 2_676 2_676 ?
C21 C33 C34 128.4(10) 2_676 . ?
C26 C33 C34 19(3) 2_676 . ?
C21 C33 C32 8.5(11) 2_676 . ?
C26 C33 C32 139(3) 2_676 . ?
C34 C33 C32 120.0 . . ?
C21 C33 N15 67.5(18) 2_676 2_676 ?
C26 C33 N15 145(4) 2_676 2_676 ?
C34 C33 N15 163.9(13) . 2_676 ?
C32 C33 N15 76.0(13) . 2_676 ?
C21 C33 N14 156.5(18) 2_676 2_676 ?
C26 C33 N14 56(4) 2_676 2_676 ?
C34 C33 N14 75.1(12) . 2_676 ?
C32 C33 N14 164.8(12) . 2_676 ?
N15 C33 N14 89.1(6) 2_676 2_676 ?
C21 C33 C22 29(4) 2_676 2_676 ?
C26 C33 C22 119(7) 2_676 2_676 ?
C34 C33 C22 100(4) . 2_676 ?
C32 C33 C22 20(4) . 2_676 ?
N15 C33 C22 96(3) 2_676 2_676 ?
N14 C33 C22 175(3) 2_676 2_676 ?
C21 C33 C20 112.5(19) 2_676 2_676 ?
C26 C33 C20 100(4) 2_676 2_676 ?
C34 C33 C20 119.1(14) . 2_676 ?
C32 C33 C20 120.9(14) . 2_676 ?
N15 C33 C20 45.0(6) 2_676 2_676 ?
N14 C33 C20 44.1(6) 2_676 2_676 ?
C22 C33 C20 141(3) 2_676 2_676 ?
C21 C33 H33A 111.6 2_676 . ?
C26 C33 H33A 100.9 2_676 . ?
C34 C33 H33A 120.0 . . ?
C32 C33 H33A 120.0 . . ?
N15 C33 H33A 44.1 2_676 . ?
N14 C33 H33A 45.0 2_676 . ?
C22 C33 H33A 140.4 2_676 . ?
C20 C33 H33A 1.0 2_676 . ?
C26 C34 C25 169(10) 2_676 2_676 ?
C26 C34 N16 103(3) 2_676 . ?
C25 C34 N16 80(3) 2_676 . ?
C26 C34 C33 26.7(17) 2_676 . ?
C25 C34 C33 150(4) 2_676 . ?
N16 C34 C33 129.3(15) . . ?
C26 C34 C29 146.1(16) 2_676 . ?
C25 C34 C29 31(4) 2_676 . ?
N16 C34 C29 110.7(15) . . ?
C33 C34 C29 120.0 . . ?
C26 C34 C21 41.1(13) 2_676 2_676 ?
C25 C34 C21 136(4) 2_676 2_676 ?
N16 C34 C21 143.8(16) . 2_676 ?
C33 C34 C21 14.5(3) . 2_676 ?
C29 C34 C21 105.5(3) . 2_676 ?
C26 C34 C24 138(5) 2_676 2_676 ?
C25 C34 C24 38.9(5) 2_676 2_676 ?
N16 C34 C24 119(2) . 2_676 ?
C33 C34 C24 112(4) . 2_676 ?
C29 C34 C24 8(4) . 2_676 ?
C21 C34 C24 97(4) 2_676 2_676 ?
C26 C34 N14 34(2) 2_676 2_676 ?
C25 C34 N14 148(3) 2_676 2_676 ?
N16 C34 N14 69.2(7) . 2_676 ?
C33 C34 N14 60.2(11) . 2_676 ?
C29 C34 N14 177.9(8) . 2_676 ?
C21 C34 N14 74.7(11) 2_676 2_676 ?
C24 C34 N14 171(3) 2_676 2_676 ?
N13' C27 N13 41.6(13) . . ?
N13' C27 C28 104.7(12) . . ?
N13 C27 C28 105.6(12) . . ?
N13' C27 H27A 72.7 . . ?
N13 C27 H27A 110.6 . . ?
C28 C27 H27A 111.2 . . ?
N13' C27 H27B 140.3 . . ?
N13 C27 H27B 110.1 . . ?
C28 C27 H27B 111.1 . . ?
H27A C27 H27B 108.3 . . ?
N13' C27 H27C 111.7 . . ?
N13 C27 H27C 139.0 . . ?
C28 C27 H27C 112.6 . . ?
H27A C27 H27C 41.3 . . ?
H27B C27 H27C 69.8 . . ?
N13' C27 H27D 109.7 . . ?
N13 C27 H27D 70.5 . . ?
C28 C27 H27D 109.6 . . ?
H27A C27 H27D 136.8 . . ?
H27B C27 H27D 41.9 . . ?
H27C C27 H27D 108.5 . . ?
O7 S1 C36 106.1(4) . . ?
O7 S1 C35 107.0(5) . . ?
C36 S1 C35 96.5(5) . . ?
S1 C36 H36A 109.5 . . ?
S1 C36 H36B 109.5 . . ?
H36A C36 H36B 109.5 . . ?
S1 C36 H36C 109.5 . . ?
H36A C36 H36C 109.5 . . ?
H36B C36 H36C 109.5 . . ?
S1 C35 H35A 109.5 . . ?
S1 C35 H35B 109.5 . . ?
H35A C35 H35B 109.5 . . ?
S1 C35 H35C 109.5 . . ?
H35A C35 H35C 109.5 . . ?
H35B C35 H35C 109.5 . . ?
O8 S2 C37 106.1(9) . . ?
O8 S2 C38 106.1(9) . . ?
C37 S2 C38 99.4(9) . . ?
S2 C37 H37A 109.5 . . ?
S2 C37 H37B 109.5 . . ?
H37A C37 H37B 109.5 . . ?
S2 C37 H37C 109.5 . . ?
H37A C37 H37C 109.5 . . ?
H37B C37 H37C 109.5 . . ?
S2 C38 H38A 109.5 . . ?
S2 C38 H38B 109.5 . . ?
H38A C38 H38B 109.5 . . ?
S2 C38 H38C 109.5 . . ?
H38A C38 H38C 109.5 . . ?
H38B C38 H38C 109.5 . . ?
O8' S2' C38' 106.7(7) . . ?
O8' S2' C37' 105.5(7) . . ?
C38' S2' C37' 99.1(7) . . ?
S2' C37' H37D 109.5 . . ?
S2' C37' H37E 109.5 . . ?
H37D C37' H37E 109.5 . . ?
S2' C37' H37F 109.5 . . ?
H37D C37' H37F 109.5 . . ?
H37E C37' H37F 109.5 . . ?
S2' C38' H38D 109.5 . . ?
S2' C38' H38E 109.5 . . ?
H38D C38' H38E 109.5 . . ?
S2' C38' H38F 109.5 . . ?
H38D C38' H38F 109.5 . . ?
H38E C38' H38F 109.5 . . ?
O9 S3 C39 108.4(6) . . ?
O9 S3 C40 103.3(5) . . ?
C39 S3 C40 99.3(6) . . ?
S3 C39 H39A 109.5 . . ?
S3 C39 H39B 109.5 . . ?
H39A C39 H39B 109.5 . . ?
S3 C39 H39C 109.5 . . ?
H39A C39 H39C 109.5 . . ?
H39B C39 H39C 109.5 . . ?
S3 C40 H40A 109.5 . . ?
S3 C40 H40B 109.5 . . ?
H40A C40 H40B 109.5 . . ?
S3 C40 H40C 109.5 . . ?
H40A C40 H40C 109.5 . . ?
H40B C40 H40C 109.5 . . ?
O9' S3' C39' 106.0(11) . . ?
O9' S3' C40' 105.5(11) . . ?
C39' S3' C40' 99.5(11) . . ?
S3' C39' H39D 109.5 . . ?
S3' C39' H39E 109.5 . . ?
H39D C39' H39E 109.5 . . ?
S3' C39' H39F 109.5 . . ?
H39D C39' H39F 109.5 . . ?
H39E C39' H39F 109.5 . . ?
S3' C40' H40D 109.5 . . ?
S3' C40' H40E 109.5 . . ?
H40D C40' H40E 109.5 . . ?
S3' C40' H40F 109.5 . . ?
H40D C40' H40F 109.5 . . ?
H40E C40' H40F 109.5 . . ?

loop_
_geom_bond_atom_site_label_1
_geom_bond_atom_site_label_2
_geom_bond_distance
_geom_bond_site_symmetry_2
_geom_bond_publ_flag
Ni1 N1 2.009(5) . ?
Ni1 N9 2.027(5) . ?
Ni1 N8 2.041(6) . ?
Ni1 O3 2.148(4) 2_565 ?
Ni1 O1 2.178(4) . ?
Ni1 O2 2.183(4) 2_565 ?
Ni1 Ni2 2.9575(11) . ?
Ni1 Ni3 2.9867(10) 2_565 ?
Ni1 Ni4 2.9972(11) . ?
Ni2 N2 2.019(5) . ?
Ni2 N3 2.022(4) . ?
Ni2 N11 2.034(5) . ?
Ni2 O1 2.150(4) . ?
Ni2 O2 2.180(4) . ?
Ni2 O3 2.183(4) 2_565 ?
Ni2 Ni3 2.9747(10) . ?
Ni2 Ni4 2.9968(10) 2_565 ?
Ni3 N4 2.015(5) . ?
Ni3 N5 2.017(5) . ?
Ni3 N10 2.018(5) 2_565 ?
Ni3 O2 2.169(4) . ?
Ni3 O1 2.180(4) . ?
Ni3 O3 2.194(4) . ?
Ni3 Ni1 2.9867(10) 2_565 ?
Ni4 N7 2.030(5) . ?
Ni4 N6 2.030(5) . ?
Ni4 N12 2.031(5) . ?
Ni4 O3 2.158(4) . ?
Ni4 O2 2.168(4) 2_565 ?
Ni4 O1 2.168(4) . ?
Ni4 Ni2 2.9968(10) 2_565 ?
O1 H1A 0.820(10) . ?
O2 Ni4 2.168(4) 2_565 ?
O2 Ni1 2.183(4) 2_565 ?
O2 H2A 0.820(10) . ?
O3 Ni1 2.148(4) 2_565 ?
O3 Ni2 2.183(4) 2_565 ?
O3 H3A 0.821(10) . ?
N1 N2 1.321(8) . ?
N1 C1 1.372(8) . ?
N2 C3 1.408(9) . ?
N3 C4 1.334(7) . ?
N3 N4 1.370(6) . ?
N4 C6 1.360(7) . ?
N5 C7 1.348(7) . ?
N5 N6 1.349(7) . ?
N6 C9 1.352(8) . ?
N7 C10 1.327(9) . ?
N7 N8 1.358(8) . ?
N8 C12 1.332(8) . ?
N9 C13 1.338(8) . ?
N9 N10 1.352(7) . ?
N10 C15 1.350(8) . ?
N10 Ni3 2.018(5) 2_565 ?
N11 C16 1.326(8) . ?
N11 N12 1.366(7) 2_565 ?
N12 C18 1.327(8) . ?
N12 N11 1.366(7) 2_565 ?
C1 C2 1.335(11) . ?
C1 H1 0.9500 . ?
C2 C3 1.438(10) . ?
C2 H2 0.9500 . ?
C3 H3 0.9500 . ?
C4 C5 1.388(8) . ?
C4 H4 0.9500 . ?
C5 C6 1.383(8) . ?
C5 H5 0.9500 . ?
C6 H6 0.9500 . ?
C7 C8 1.382(10) . ?
C7 H7 0.9500 . ?
C8 C9 1.381(10) . ?
C8 H8 0.9500 . ?
C9 H9 0.9500 . ?
C10 C11 1.396(11) . ?
C10 H10 0.9500 . ?
C11 C12 1.365(11) . ?
C11 H11 0.9500 . ?
C12 H12 0.9500 . ?
C13 C14 1.389(10) . ?
C13 H13 0.9500 . ?
C14 C15 1.377(10) . ?
C14 H14 0.9500 . ?
C15 H15 0.9500 . ?
C16 C17 1.400(10) . ?
C16 H16 0.9500 . ?
C17 C18 1.376(10) 2_565 ?
C17 H17 0.9500 . ?
C18 C17 1.376(10) 2_565 ?
C18 H18 0.9500 . ?
Ni5 O6 0.972(11) 2_676 ?
Ni5 Ni5 1.185(4) 2_676 ?
Ni5 N13 2.01(2) . ?
Ni5 O5 2.043(11) . ?
Ni5 N14 2.051(10) . ?
Ni5 N16 2.078(10) . ?
Ni5 O4 2.092(10) . ?
Ni5 N13' 2.09(2) . ?
Ni5 O6 2.101(13) . ?
Ni5 O4 2.238(11) 2_676 ?
Ni5 N14 2.414(10) 2_676 ?
O4 O5 1.360(18) 2_676 ?
O4 Ni5 2.238(10) 2_676 ?
O4 H4A 0.8500 . ?
O4 H4B 0.8500 . ?
O5 O4 1.360(18) 2_676 ?
O5 H5A 0.8501 . ?
O5 H5B 0.8501 . ?
O6 Ni5 0.972(11) 2_676 ?
O6 N13 1.30(3) 2_676 ?
O6 H6A 0.8500 . ?
O6 H6B 0.8500 . ?
N13 O6 1.30(3) 2_676 ?
N13 C19 1.505(10) . ?
N13 C27 1.509(10) . ?
N13 H13A 0.9000 . ?
N13 H19C 1.5135 . ?
N13 H27D 1.4939 . ?
N13' C19 1.472(10) . ?
N13' C27 1.489(10) . ?
N13' H13B 0.9000 . ?
N13' H19B 1.4993 . ?
N13' H27A 1.5133 . ?
C19 C20 1.60(2) . ?
C19 H19A 0.9599 . ?
C19 H19B 0.9600 . ?
C19 H19C 0.9600 . ?
C19 H19D 0.9599 . ?
C20 N15 1.342(16) . ?
C20 N14 1.358(16) . ?
C20 C33 1.88(8) 2_676 ?
N14 C26 1.420(14) . ?
N14 C33 1.712(15) 2_676 ?
N14 C34 1.91(7) 2_676 ?
N14 Ni5 2.414(10) 2_676 ?
C21 C33 0.58(2) 2_676 ?
C21 C32 0.823(15) 2_676 ?
C21 N15 1.381(15) . ?
C21 C22 1.3900 . ?
C21 C26 1.3900 . ?
C21 C34 1.81(8) 2_676 ?
C21 C31 1.99(7) 2_676 ?
C22 C31 0.65(11) 2_676 ?
C22 C32 0.75(11) 2_676 ?
C22 C23 1.3900 . ?
C22 C30 1.79(14) 2_676 ?
C22 C33 1.87(3) 2_676 ?
C22 H22A 0.9600 . ?
C23 C30 0.48(14) 2_676 ?
C23 C31 0.92(15) 2_676 ?
C23 C24 1.3900 . ?
C23 C29 1.740(14) 2_676 ?
C23 H23A 0.9604 . ?
C24 C29 0.557(12) 2_676 ?
C24 C30 0.96(10) 2_676 ?
C24 C25 1.3900 . ?
C24 N17 1.58(2) 2_676 ?
C24 C34 1.89(4) 2_676 ?
C24 H24A 0.9601 . ?
C25 C34 0.76(8) 2_676 ?
C25 C29 0.840(13) 2_676 ?
C25 C26 1.3900 . ?
C25 N17 1.40(2) 2_676 ?
C25 N16 1.444(19) 2_676 ?
C25 C28 1.627(16) 2_676 ?
C25 H25A 0.9600 . ?
C26 C34 0.64(8) 2_676 ?
C26 C33 0.87(7) 2_676 ?
C26 N16 1.634(19) 2_676 ?
C26 C29 1.954(10) 2_676 ?
N15 C33 1.49(11) 2_676 ?
N15 C32 1.78(9) 2_676 ?
N15 H15A 0.9000 . ?
N16 C28 1.275(18) . ?
N16 C34 1.366(13) . ?
N16 C25 1.444(15) 2_676 ?
N16 C26 1.63(7) 2_676 ?
C28 N17 1.334(18) . ?
C28 C27 1.539(19) . ?
C28 C25 1.63(8) 2_676 ?
N17 C29 1.338(17) . ?
N17 C25 1.40(10) 2_676 ?
N17 C24 1.58(9) 2_676 ?
N17 H17A 0.9000 . ?
C29 C24 0.557(16) 2_676 ?
C29 C25 0.840(13) 2_676 ?
C29 C30 1.3900 . ?
C29 C34 1.3900 . ?
C29 C23 1.74(8) 2_676 ?
C29 C26 1.95(7) 2_676 ?
C30 C23 0.48(14) 2_676 ?
C30 C24 0.96(10) 2_676 ?
C30 C31 1.3900 . ?
C30 C22 1.79(14) 2_676 ?
C30 H30A 0.9599 . ?
C31 C22 0.65(11) 2_676 ?
C31 C23 0.92(14) 2_676 ?
C31 C32 1.3900 . ?
C31 C21 1.988(11) 2_676 ?
C31 H31A 0.9600 . ?
C32 C22 0.75(11) 2_676 ?
C32 C21 0.823(11) 2_676 ?
C32 C33 1.3900 . ?
C32 N15 1.78(2) 2_676 ?
C32 H32A 0.9600 . ?
C33 C21 0.578(12) 2_676 ?
C33 C26 0.87(6) 2_676 ?
C33 C34 1.3900 . ?
C33 N15 1.495(18) 2_676 ?
C33 N14 1.712(18) 2_676 ?
C33 C22 1.87(3) 2_676 ?
C33 C20 1.883(16) 2_676 ?
C33 H33A 0.9601 . ?
C34 C26 0.64(8) 2_676 ?
C34 C25 0.76(8) 2_676 ?
C34 C21 1.807(11) 2_676 ?
C34 C24 1.89(4) 2_676 ?
C34 N14 1.907(19) 2_676 ?
C27 H27A 0.9599 . ?
C27 H27B 0.9601 . ?
C27 H27C 0.9600 . ?
C27 H27D 0.9601 . ?
S1 O7 1.496(6) . ?
S1 C36 1.756(8) . ?
S1 C35 1.779(9) . ?
C36 H36A 0.9800 . ?
C36 H36B 0.9800 . ?
C36 H36C 0.9800 . ?
C35 H35A 0.9800 . ?
C35 H35B 0.9800 . ?
C35 H35C 0.9800 . ?
S2 O8 1.494(8) . ?
S2 C37 1.775(9) . ?
S2 C38 1.779(10) . ?
C37 H37A 0.9800 . ?
C37 H37B 0.9800 . ?
C37 H37C 0.9800 . ?
C38 H38A 0.9800 . ?
C38 H38B 0.9800 . ?
C38 H38C 0.9800 . ?
S2' O8' 1.500(8) . ?
S2' C38' 1.777(9) . ?
S2' C37' 1.777(8) . ?
C37' H37D 0.9800 . ?
C37' H37E 0.9800 . ?
C37' H37F 0.9800 . ?
C38' H38D 0.9800 . ?
C38' H38E 0.9800 . ?
C38' H38F 0.9800 . ?
S3 O9 1.482(6) . ?
S3 C39 1.743(8) . ?
S3 C40 1.798(8) . ?
C39 H39A 0.9800 . ?
C39 H39B 0.9800 . ?
C39 H39C 0.9800 . ?
C40 H40A 0.9800 . ?
C40 H40B 0.9800 . ?
C40 H40C 0.9800 . ?
S3' O9' 1.497(10) . ?
S3' C39' 1.774(10) . ?
S3' C40' 1.777(10) . ?
C39' H39D 0.9800 . ?
C39' H39E 0.9800 . ?
C39' H39F 0.9800 . ?
C40' H40D 0.9800 . ?
C40' H40E 0.9800 . ?
C40' H40F 0.9800 . ?

loop_
_geom_torsion_atom_site_label_1
_geom_torsion_atom_site_label_2
_geom_torsion_atom_site_label_3
_geom_torsion_atom_site_label_4
_geom_torsion
_geom_torsion_site_symmetry_1
_geom_torsion_site_symmetry_2
_geom_torsion_site_symmetry_3
_geom_torsion_site_symmetry_4
_geom_torsion_publ_flag
N1 Ni1 Ni2 N2 0.1(2) . . . . ?
N9 Ni1 Ni2 N2 73.2(3) . . . . ?
N8 Ni1 Ni2 N2 -78.9(3) . . . . ?
O3 Ni1 Ni2 N2 113.1(2) 2_565 . . . ?
O1 Ni1 Ni2 N2 -119.7(2) . . . . ?
O2 Ni1 Ni2 N2 177.22(19) 2_565 . . . ?
Ni3 Ni1 Ni2 N2 131.97(17) 2_565 . . . ?
Ni4 Ni1 Ni2 N2 -138.37(17) . . . . ?
N1 Ni1 Ni2 N3 77.9(2) . . . . ?
N9 Ni1 Ni2 N3 151.0(3) . . . . ?
N8 Ni1 Ni2 N3 -1.1(3) . . . . ?
O3 Ni1 Ni2 N3 -169.1(2) 2_565 . . . ?
O1 Ni1 Ni2 N3 -41.9(2) . . . . ?
O2 Ni1 Ni2 N3 -104.96(19) 2_565 . . . ?
Ni3 Ni1 Ni2 N3 -150.21(16) 2_565 . . . ?
Ni4 Ni1 Ni2 N3 -60.55(16) . . . . ?
N1 Ni1 Ni2 N11 -75.0(3) . . . . ?
N9 Ni1 Ni2 N11 -1.8(3) . . . . ?
N8 Ni1 Ni2 N11 -154.0(3) . . . . ?
O3 Ni1 Ni2 N11 38.1(2) 2_565 . . . ?
O1 Ni1 Ni2 N11 165.2(2) . . . . ?
O2 Ni1 Ni2 N11 102.2(2) 2_565 . . . ?
Ni3 Ni1 Ni2 N11 56.93(18) 2_565 . . . ?
Ni4 Ni1 Ni2 N11 146.59(18) . . . . ?
N1 Ni1 Ni2 O1 119.8(2) . . . . ?
N9 Ni1 Ni2 O1 -167.0(2) . . . . ?
N8 Ni1 Ni2 O1 40.8(2) . . . . ?
O3 Ni1 Ni2 O1 -127.17(19) 2_565 . . . ?
O2 Ni1 Ni2 O1 -63.05(17) 2_565 . . . ?
Ni3 Ni1 Ni2 O1 -108.30(13) 2_565 . . . ?
Ni4 Ni1 Ni2 O1 -18.64(13) . . . . ?
N1 Ni1 Ni2 O2 -175.9(2) . . . . ?
N9 Ni1 Ni2 O2 -102.7(2) . . . . ?
N8 Ni1 Ni2 O2 105.1(2) . . . . ?
O3 Ni1 Ni2 O2 -62.85(16) 2_565 . . . ?
O1 Ni1 Ni2 O2 64.32(16) . . . . ?
O2 Ni1 Ni2 O2 1.3(2) 2_565 . . . ?
Ni3 Ni1 Ni2 O2 -43.98(10) 2_565 . . . ?
Ni4 Ni1 Ni2 O2 45.68(10) . . . . ?
N1 Ni1 Ni2 O3 -113.0(2) . . . 2_565 ?
N9 Ni1 Ni2 O3 -39.9(2) . . . 2_565 ?
N8 Ni1 Ni2 O3 168.0(2) . . . 2_565 ?
O1 Ni1 Ni2 O3 127.17(19) . . . 2_565 ?
O2 Ni1 Ni2 O3 64.12(16) 2_565 . . 2_565 ?
Ni3 Ni1 Ni2 O3 18.87(13) 2_565 . . 2_565 ?
Ni4 Ni1 Ni2 O3 108.53(13) . . . 2_565 ?
N1 Ni1 Ni2 Ni3 138.66(18) . . . . ?
N9 Ni1 Ni2 Ni3 -148.20(19) . . . . ?
N8 Ni1 Ni2 Ni3 59.64(19) . . . . ?
O3 Ni1 Ni2 Ni3 -108.32(13) 2_565 . . . ?
O1 Ni1 Ni2 Ni3 18.85(13) . . . . ?
O2 Ni1 Ni2 Ni3 -44.20(10) 2_565 . . . ?
Ni3 Ni1 Ni2 Ni3 -89.45(3) 2_565 . . . ?
Ni4 Ni1 Ni2 Ni3 0.21(3) . . . . ?
N1 Ni1 Ni2 Ni4 -131.44(18) . . . 2_565 ?
N9 Ni1 Ni2 Ni4 -58.30(19) . . . 2_565 ?
N8 Ni1 Ni2 Ni4 149.54(19) . . . 2_565 ?
O3 Ni1 Ni2 Ni4 -18.43(13) 2_565 . . 2_565 ?
O1 Ni1 Ni2 Ni4 108.74(13) . . . 2_565 ?
O2 Ni1 Ni2 Ni4 45.69(10) 2_565 . . 2_565 ?
Ni3 Ni1 Ni2 Ni4 0.44(3) 2_565 . . 2_565 ?
Ni4 Ni1 Ni2 Ni4 90.11(3) . . . 2_565 ?
N2 Ni2 Ni3 N4 -78.6(3) . . . . ?
N3 Ni2 Ni3 N4 -3.6(2) . . . . ?
N11 Ni2 Ni3 N4 76.8(2) . . . . ?
O1 Ni2 Ni3 N4 -115.0(2) . . . . ?
O2 Ni2 Ni3 N4 118.2(2) . . . . ?
O3 Ni2 Ni3 N4 -179.08(18) 2_565 . . . ?
Ni1 Ni2 Ni3 N4 -133.92(15) . . . . ?
Ni4 Ni2 Ni3 N4 136.67(15) 2_565 . . . ?
N2 Ni2 Ni3 N5 -1.5(3) . . . . ?
N3 Ni2 Ni3 N5 73.5(2) . . . . ?
N11 Ni2 Ni3 N5 153.9(2) . . . . ?
O1 Ni2 Ni3 N5 -37.9(2) . . . . ?
O2 Ni2 Ni3 N5 -164.8(2) . . . . ?
O3 Ni2 Ni3 N5 -102.0(2) 2_565 . . . ?
Ni1 Ni2 Ni3 N5 -56.85(19) . . . . ?
Ni4 Ni2 Ni3 N5 -146.27(19) 2_565 . . . ?
N2 Ni2 Ni3 N10 -157.0(3) . . . 2_565 ?
N3 Ni2 Ni3 N10 -81.9(2) . . . 2_565 ?
N11 Ni2 Ni3 N10 -1.6(3) . . . 2_565 ?
O1 Ni2 Ni3 N10 166.6(2) . . . 2_565 ?
O2 Ni2 Ni3 N10 39.8(2) . . . 2_565 ?
O3 Ni2 Ni3 N10 102.5(2) 2_565 . . 2_565 ?
Ni1 Ni2 Ni3 N10 147.70(18) . . . 2_565 ?
Ni4 Ni2 Ni3 N10 58.28(19) 2_565 . . 2_565 ?
N2 Ni2 Ni3 O2 163.2(3) . . . . ?
N3 Ni2 Ni3 O2 -121.7(2) . . . . ?
N11 Ni2 Ni3 O2 -41.4(2) . . . . ?
O1 Ni2 Ni3 O2 126.83(19) . . . . ?
O3 Ni2 Ni3 O2 62.74(17) 2_565 . . . ?
Ni1 Ni2 Ni3 O2 107.90(14) . . . . ?
Ni4 Ni2 Ni3 O2 18.48(13) 2_565 . . . ?
N2 Ni2 Ni3 O1 36.4(3) . . . . ?
N3 Ni2 Ni3 O1 111.4(2) . . . . ?
N11 Ni2 Ni3 O1 -168.2(2) . . . . ?
O2 Ni2 Ni3 O1 -126.83(19) . . . . ?
O3 Ni2 Ni3 O1 -64.09(17) 2_565 . . . ?
Ni1 Ni2 Ni3 O1 -18.93(13) . . . . ?
Ni4 Ni2 Ni3 O1 -108.35(13) 2_565 . . . ?
N2 Ni2 Ni3 O3 99.3(2) . . . . ?
N3 Ni2 Ni3 O3 174.33(18) . . . . ?
N11 Ni2 Ni3 O3 -105.3(2) . . . . ?
O1 Ni2 Ni3 O3 62.90(17) . . . . ?
O2 Ni2 Ni3 O3 -63.94(17) . . . . ?
O3 Ni2 Ni3 O3 -1.2(2) 2_565 . . . ?
Ni1 Ni2 Ni3 O3 43.96(10) . . . . ?
Ni4 Ni2 Ni3 O3 -45.45(10) 2_565 . . . ?
N2 Ni2 Ni3 Ni1 143.9(2) . . . 2_565 ?
N3 Ni2 Ni3 Ni1 -141.08(15) . . . 2_565 ?
N11 Ni2 Ni3 Ni1 -60.74(17) . . . 2_565 ?
O1 Ni2 Ni3 Ni1 107.49(13) . . . 2_565 ?
O2 Ni2 Ni3 Ni1 -19.34(13) . . . 2_565 ?
O3 Ni2 Ni3 Ni1 43.40(11) 2_565 . . 2_565 ?
Ni1 Ni2 Ni3 Ni1 88.56(3) . . . 2_565 ?
Ni4 Ni2 Ni3 Ni1 -0.86(3) 2_565 . . 2_565 ?
N1 Ni1 Ni4 N7 73.1(3) . . . . ?
N9 Ni1 Ni4 N7 -79.0(3) . . . . ?
N8 Ni1 Ni4 N7 -0.7(2) . . . . ?
O3 Ni1 Ni4 N7 176.50(19) 2_565 . . . ?
O1 Ni1 Ni4 N7 111.9(2) . . . . ?
O2 Ni1 Ni4 N7 -119.3(2) 2_565 . . . ?
Ni2 Ni1 Ni4 N7 130.65(16) . . . . ?
Ni3 Ni1 Ni4 N7 -137.92(16) 2_565 . . . ?
N1 Ni1 Ni4 N6 -2.1(3) . . . . ?
N9 Ni1 Ni4 N6 -154.2(3) . . . . ?
N8 Ni1 Ni4 N6 -75.9(3) . . . . ?
O3 Ni1 Ni4 N6 101.3(2) 2_565 . . . ?
O1 Ni1 Ni4 N6 36.7(2) . . . . ?
O2 Ni1 Ni4 N6 165.4(2) 2_565 . . . ?
Ni2 Ni1 Ni4 N6 55.4(2) . . . . ?
Ni3 Ni1 Ni4 N6 146.8(2) 2_565 . . . ?
N1 Ni1 Ni4 N12 152.2(3) . . . . ?
N9 Ni1 Ni4 N12 0.1(3) . . . . ?
N8 Ni1 Ni4 N12 78.4(2) . . . . ?
O3 Ni1 Ni4 N12 -104.4(2) 2_565 . . . ?
O1 Ni1 Ni4 N12 -169.0(2) . . . . ?
O2 Ni1 Ni4 N12 -40.2(2) 2_565 . . . ?
Ni2 Ni1 Ni4 N12 -150.26(17) . . . . ?
Ni3 Ni1 Ni4 N12 -58.83(18) 2_565 . . . ?
N1 Ni1 Ni4 O3 -103.0(3) . . . . ?
N9 Ni1 Ni4 O3 104.9(2) . . . . ?
N8 Ni1 Ni4 O3 -176.8(2) . . . . ?
O3 Ni1 Ni4 O3 0.4(2) 2_565 . . . ?
O1 Ni1 Ni4 O3 -64.20(17) . . . . ?
O2 Ni1 Ni4 O3 64.54(17) 2_565 . . . ?
Ni2 Ni1 Ni4 O3 -45.49(10) . . . . ?
Ni3 Ni1 Ni4 O3 45.94(10) 2_565 . . . ?
N1 Ni1 Ni4 O2 -167.6(3) . . . 2_565 ?
N9 Ni1 Ni4 O2 40.4(2) . . . 2_565 ?
N8 Ni1 Ni4 O2 118.7(2) . . . 2_565 ?
O3 Ni1 Ni4 O2 -64.17(17) 2_565 . . 2_565 ?
O1 Ni1 Ni4 O2 -128.7(2) . . . 2_565 ?
Ni2 Ni1 Ni4 O2 -110.03(14) . . . 2_565 ?
Ni3 Ni1 Ni4 O2 -18.59(14) 2_565 . . 2_565 ?
N1 Ni1 Ni4 O1 -38.8(3) . . . . ?
N9 Ni1 Ni4 O1 169.1(2) . . . . ?
N8 Ni1 Ni4 O1 -112.6(2) . . . . ?
O3 Ni1 Ni4 O1 64.57(17) 2_565 . . . ?
O2 Ni1 Ni4 O1 128.7(2) 2_565 . . . ?
Ni2 Ni1 Ni4 O1 18.72(14) . . . . ?
Ni3 Ni1 Ni4 O1 110.15(14) 2_565 . . . ?
N1 Ni1 Ni4 Ni2 -148.1(2) . . . 2_565 ?
N9 Ni1 Ni4 Ni2 59.8(2) . . . 2_565 ?
N8 Ni1 Ni4 Ni2 138.12(17) . . . 2_565 ?
O3 Ni1 Ni4 Ni2 -44.72(10) 2_565 . . 2_565 ?
O1 Ni1 Ni4 Ni2 -109.30(14) . . . 2_565 ?
O2 Ni1 Ni4 Ni2 19.45(14) 2_565 . . 2_565 ?
Ni2 Ni1 Ni4 Ni2 -90.58(3) . . . 2_565 ?
Ni3 Ni1 Ni4 Ni2 0.85(3) 2_565 . . 2_565 ?
N2 Ni2 O1 Ni4 128.0(4) . . . . ?
N3 Ni2 O1 Ni4 -136.1(4) . . . . ?
N11 Ni2 O1 Ni4 -17.7(12) . . . . ?
O2 Ni2 O1 Ni4 -41.5(4) . . . . ?
O3 Ni2 O1 Ni4 40.5(4) 2_565 . . . ?
Ni1 Ni2 O1 Ni4 76.2(4) . . . . ?
Ni3 Ni2 O1 Ni4 -77.6(4) . . . . ?
Ni4 Ni2 O1 Ni4 -0.4(4) 2_565 . . . ?
N2 Ni2 O1 Ni1 51.78(18) . . . . ?
N3 Ni2 O1 Ni1 147.72(16) . . . . ?
N11 Ni2 O1 Ni1 -93.9(9) . . . . ?
O2 Ni2 O1 Ni1 -117.73(14) . . . . ?
O3 Ni2 O1 Ni1 -35.71(13) 2_565 . . . ?
Ni3 Ni2 O1 Ni1 -153.81(17) . . . . ?
Ni4 Ni2 O1 Ni1 -76.61(10) 2_565 . . . ?
N2 Ni2 O1 Ni3 -154.41(18) . . . . ?
N3 Ni2 O1 Ni3 -58.48(15) . . . . ?
N11 Ni2 O1 Ni3 60.0(9) . . . . ?
O2 Ni2 O1 Ni3 36.08(13) . . . . ?
O3 Ni2 O1 Ni3 118.09(14) 2_565 . . . ?
Ni1 Ni2 O1 Ni3 153.81(17) . . . . ?
Ni4 Ni2 O1 Ni3 77.19(10) 2_565 . . . ?
N7 Ni4 O1 Ni2 -134.1(5) . . . . ?
N6 Ni4 O1 Ni2 130.0(4) . . . . ?
N12 Ni4 O1 Ni2 -20.1(12) . . . . ?
O3 Ni4 O1 Ni2 41.8(4) . . . . ?
O2 Ni4 O1 Ni2 -41.0(4) 2_565 . . . ?
Ni2 Ni4 O1 Ni2 0.4(4) 2_565 . . . ?
Ni1 Ni4 O1 Ni2 -76.0(4) . . . . ?
N7 Ni4 O1 Ni1 -58.14(17) . . . . ?
N6 Ni4 O1 Ni1 -154.01(17) . . . . ?
N12 Ni4 O1 Ni1 55.9(10) . . . . ?
O3 Ni4 O1 Ni1 117.78(14) . . . . ?
O2 Ni4 O1 Ni1 34.97(13) 2_565 . . . ?
Ni2 Ni4 O1 Ni1 76.38(11) 2_565 . . . ?
N7 Ni4 O1 Ni3 148.41(18) . . . . ?
N6 Ni4 O1 Ni3 52.54(17) . . . . ?
N12 Ni4 O1 Ni3 -97.6(9) . . . . ?
O3 Ni4 O1 Ni3 -35.67(13) . . . . ?
O2 Ni4 O1 Ni3 -118.48(14) 2_565 . . . ?
Ni2 Ni4 O1 Ni3 -77.07(10) 2_565 . . . ?
Ni1 Ni4 O1 Ni3 -153.45(18) . . . . ?
N1 Ni1 O1 Ni2 -53.4(2) . . . . ?
N9 Ni1 O1 Ni2 90.3(11) . . . . ?
N8 Ni1 O1 Ni2 -148.54(18) . . . . ?
O3 Ni1 O1 Ni2 36.37(13) 2_565 . . . ?
O2 Ni1 O1 Ni2 119.00(14) 2_565 . . . ?
Ni3 Ni1 O1 Ni2 78.22(10) 2_565 . . . ?
Ni4 Ni1 O1 Ni2 153.75(18) . . . . ?
N1 Ni1 O1 Ni4 152.9(2) . . . . ?
N9 Ni1 O1 Ni4 -63.5(12) . . . . ?
N8 Ni1 O1 Ni4 57.71(18) . . . . ?
O3 Ni1 O1 Ni4 -117.38(14) 2_565 . . . ?
O2 Ni1 O1 Ni4 -34.75(13) 2_565 . . . ?
Ni2 Ni1 O1 Ni4 -153.75(18) . . . . ?
Ni3 Ni1 O1 Ni4 -75.53(11) 2_565 . . . ?
N1 Ni1 O1 Ni3 -128.6(5) . . . . ?
N9 Ni1 O1 Ni3 15.0(14) . . . . ?
N8 Ni1 O1 Ni3 136.2(4) . . . . ?
O3 Ni1 O1 Ni3 -38.9(4) 2_565 . . . ?
O2 Ni1 O1 Ni3 43.7(4) 2_565 . . . ?
Ni2 Ni1 O1 Ni3 -75.3(4) . . . . ?
Ni3 Ni1 O1 Ni3 2.9(4) 2_565 . . . ?
Ni4 Ni1 O1 Ni3 78.5(4) . . . . ?
N4 Ni3 O1 Ni2 56.39(16) . . . . ?
N5 Ni3 O1 Ni2 152.45(16) . . . . ?
N10 Ni3 O1 Ni2 -62.8(9) 2_565 . . . ?
O2 Ni3 O1 Ni2 -36.33(13) . . . . ?
O3 Ni3 O1 Ni2 -118.45(14) . . . . ?
Ni1 Ni3 O1 Ni2 -78.07(10) 2_565 . . . ?
N4 Ni3 O1 Ni4 -150.02(17) . . . . ?
N5 Ni3 O1 Ni4 -53.96(16) . . . . ?
N10 Ni3 O1 Ni4 90.8(9) 2_565 . . . ?
O2 Ni3 O1 Ni4 117.26(14) . . . . ?
O3 Ni3 O1 Ni4 35.13(13) . . . . ?
Ni2 Ni3 O1 Ni4 153.59(18) . . . . ?
Ni1 Ni3 O1 Ni4 75.52(11) 2_565 . . . ?
N4 Ni3 O1 Ni1 131.5(4) . . . . ?
N5 Ni3 O1 Ni1 -132.4(4) . . . . ?
N10 Ni3 O1 Ni1 12.3(12) 2_565 . . . ?
O2 Ni3 O1 Ni1 38.8(4) . . . . ?
O3 Ni3 O1 Ni1 -43.3(4) . . . . ?
Ni2 Ni3 O1 Ni1 75.1(4) . . . . ?
Ni1 Ni3 O1 Ni1 -2.9(4) 2_565 . . . ?
N4 Ni3 O2 Ni4 -130.4(4) . . . 2_565 ?
N5 Ni3 O2 Ni4 9.9(11) . . . 2_565 ?
N10 Ni3 O2 Ni4 134.3(4) 2_565 . . 2_565 ?
O1 Ni3 O2 Ni4 -40.4(4) . . . 2_565 ?
O3 Ni3 O2 Ni4 41.3(4) . . . 2_565 ?
Ni2 Ni3 O2 Ni4 -76.2(4) . . . 2_565 ?
Ni1 Ni3 O2 Ni4 76.8(4) 2_565 . . 2_565 ?
N4 Ni3 O2 Ni2 -54.18(16) . . . . ?
N5 Ni3 O2 Ni2 86.1(8) . . . . ?
N10 Ni3 O2 Ni2 -149.49(18) 2_565 . . . ?
O1 Ni3 O2 Ni2 35.79(13) . . . . ?
O3 Ni3 O2 Ni2 117.56(14) . . . . ?
Ni1 Ni3 O2 Ni2 153.01(18) 2_565 . . . ?
N4 Ni3 O2 Ni1 152.81(16) . . . 2_565 ?
N5 Ni3 O2 Ni1 -66.9(9) . . . 2_565 ?
N10 Ni3 O2 Ni1 57.50(17) 2_565 . . 2_565 ?
O1 Ni3 O2 Ni1 -117.22(14) . . . 2_565 ?
O3 Ni3 O2 Ni1 -35.44(13) . . . 2_565 ?
Ni2 Ni3 O2 Ni1 -153.01(18) . . . 2_565 ?
N2 Ni2 O2 Ni4 58.0(9) . . . 2_565 ?
N3 Ni2 O2 Ni4 -154.70(16) . . . 2_565 ?
N11 Ni2 O2 Ni4 -57.97(16) . . . 2_565 ?
O1 Ni2 O2 Ni4 117.66(14) . . . 2_565 ?
O3 Ni2 O2 Ni4 34.84(13) 2_565 . . 2_565 ?
Ni1 Ni2 O2 Ni4 75.61(11) . . . 2_565 ?
Ni3 Ni2 O2 Ni4 153.98(18) . . . 2_565 ?
N2 Ni2 O2 Ni3 -96.0(9) . . . . ?
N3 Ni2 O2 Ni3 51.32(17) . . . . ?
N11 Ni2 O2 Ni3 148.06(16) . . . . ?
O1 Ni2 O2 Ni3 -36.32(13) . . . . ?
O3 Ni2 O2 Ni3 -119.14(14) 2_565 . . . ?
Ni1 Ni2 O2 Ni3 -78.37(10) . . . . ?
Ni4 Ni2 O2 Ni3 -153.98(18) 2_565 . . . ?
N2 Ni2 O2 Ni1 -20.2(11) . . . 2_565 ?
N3 Ni2 O2 Ni1 127.1(4) . . . 2_565 ?
N11 Ni2 O2 Ni1 -136.2(4) . . . 2_565 ?
O1 Ni2 O2 Ni1 39.4(4) . . . 2_565 ?
O3 Ni2 O2 Ni1 -43.4(4) 2_565 . . 2_565 ?
Ni1 Ni2 O2 Ni1 -2.6(4) . . . 2_565 ?
Ni3 Ni2 O2 Ni1 75.7(4) . . . 2_565 ?
Ni4 Ni2 O2 Ni1 -78.2(4) 2_565 . . 2_565 ?
N7 Ni4 O3 Ni1 -19.9(12) . . . 2_565 ?
N6 Ni4 O3 Ni1 -134.8(4) . . . 2_565 ?
N12 Ni4 O3 Ni1 128.5(4) . . . 2_565 ?
O2 Ni4 O3 Ni1 40.8(4) 2_565 . . 2_565 ?
O1 Ni4 O3 Ni1 -42.1(4) . . . 2_565 ?
Ni2 Ni4 O3 Ni1 75.9(4) 2_565 . . 2_565 ?
Ni1 Ni4 O3 Ni1 -0.8(4) . . . 2_565 ?
N7 Ni4 O3 Ni2 -95.9(9) . . . 2_565 ?
N6 Ni4 O3 Ni2 149.32(17) . . . 2_565 ?
N12 Ni4 O3 Ni2 52.55(17) . . . 2_565 ?
O2 Ni4 O3 Ni2 -35.14(13) 2_565 . . 2_565 ?
O1 Ni4 O3 Ni2 -118.07(14) . . . 2_565 ?
Ni1 Ni4 O3 Ni2 -76.71(10) . . . 2_565 ?
N7 Ni4 O3 Ni3 57.6(10) . . . . ?
N6 Ni4 O3 Ni3 -57.18(16) . . . . ?
N12 Ni4 O3 Ni3 -153.96(16) . . . . ?
O2 Ni4 O3 Ni3 118.36(14) 2_565 . . . ?
O1 Ni4 O3 Ni3 35.43(13) . . . . ?
Ni2 Ni4 O3 Ni3 153.50(17) 2_565 . . . ?
Ni1 Ni4 O3 Ni3 76.78(10) . . . . ?
N4 Ni3 O3 Ni1 88.7(9) . . . 2_565 ?
N5 Ni3 O3 Ni1 -149.84(17) . . . 2_565 ?
N10 Ni3 O3 Ni1 -51.75(18) 2_565 . . 2_565 ?
O2 Ni3 O3 Ni1 36.10(13) . . . 2_565 ?
O1 Ni3 O3 Ni1 118.44(14) . . . 2_565 ?
Ni2 Ni3 O3 Ni1 77.81(10) . . . 2_565 ?
N4 Ni3 O3 Ni4 -65.1(10) . . . . ?
N5 Ni3 O3 Ni4 56.39(17) . . . . ?
N10 Ni3 O3 Ni4 154.48(18) 2_565 . . . ?
O2 Ni3 O3 Ni4 -117.67(14) . . . . ?
O1 Ni3 O3 Ni4 -35.32(13) . . . . ?
Ni2 Ni3 O3 Ni4 -75.96(10) . . . . ?
Ni1 Ni3 O3 Ni4 -153.77(17) 2_565 . . . ?
N4 Ni3 O3 Ni2 13.4(12) . . . 2_565 ?
N5 Ni3 O3 Ni2 134.9(4) . . . 2_565 ?
N10 Ni3 O3 Ni2 -127.0(4) 2_565 . . 2_565 ?
O2 Ni3 O3 Ni2 -39.2(4) . . . 2_565 ?
O1 Ni3 O3 Ni2 43.2(4) . . . 2_565 ?
Ni2 Ni3 O3 Ni2 2.6(4) . . . 2_565 ?
Ni1 Ni3 O3 Ni2 -75.3(4) 2_565 . . 2_565 ?
N9 Ni1 N1 N2 -135.4(4) . . . . ?
N8 Ni1 N1 N2 127.9(4) . . . . ?
O3 Ni1 N1 N2 -42.8(4) 2_565 . . . ?
O1 Ni1 N1 N2 39.0(4) . . . . ?
O2 Ni1 N1 N2 -18.2(15) 2_565 . . . ?
Ni2 Ni1 N1 N2 -0.1(4) . . . . ?
Ni3 Ni1 N1 N2 -72.7(5) 2_565 . . . ?
Ni4 Ni1 N1 N2 66.0(5) . . . . ?
N9 Ni1 N1 C1 37.3(8) . . . . ?
N8 Ni1 N1 C1 -59.4(8) . . . . ?
O3 Ni1 N1 C1 129.9(8) 2_565 . . . ?
O1 Ni1 N1 C1 -148.3(8) . . . . ?
O2 Ni1 N1 C1 154.5(10) 2_565 . . . ?
Ni2 Ni1 N1 C1 172.5(8) . . . . ?
Ni3 Ni1 N1 C1 100.0(8) 2_565 . . . ?
Ni4 Ni1 N1 C1 -121.3(7) . . . . ?
C1 N1 N2 C3 0.4(7) . . . . ?
Ni1 N1 N2 C3 175.3(4) . . . . ?
C1 N1 N2 Ni2 -174.8(5) . . . . ?
Ni1 N1 N2 Ni2 0.2(6) . . . . ?
N3 Ni2 N2 N1 -128.4(5) . . . . ?
N11 Ni2 N2 N1 134.0(4) . . . . ?
O1 Ni2 N2 N1 -39.8(5) . . . . ?
O2 Ni2 N2 N1 18.9(12) . . . . ?
O3 Ni2 N2 N1 41.7(4) 2_565 . . . ?
Ni1 Ni2 N2 N1 -0.1(4) . . . . ?
Ni3 Ni2 N2 N1 -65.6(5) . . . . ?
Ni4 Ni2 N2 N1 68.5(5) 2_565 . . . ?
N3 Ni2 N2 C3 57.9(6) . . . . ?
N11 Ni2 N2 C3 -39.7(6) . . . . ?
O1 Ni2 N2 C3 146.5(6) . . . . ?
O2 Ni2 N2 C3 -154.9(7) . . . . ?
O3 Ni2 N2 C3 -132.0(6) 2_565 . . . ?
Ni1 Ni2 N2 C3 -173.8(7) . . . . ?
Ni3 Ni2 N2 C3 120.7(6) . . . . ?
Ni4 Ni2 N2 C3 -105.2(6) 2_565 . . . ?
N2 Ni2 N3 C4 -39.6(6) . . . . ?
N11 Ni2 N3 C4 57.9(6) . . . . ?
O1 Ni2 N3 C4 -131.7(6) . . . . ?
O2 Ni2 N3 C4 147.0(6) . . . . ?
O3 Ni2 N3 C4 -150.4(8) 2_565 . . . ?
Ni1 Ni2 N3 C4 -102.2(6) . . . . ?
Ni3 Ni2 N3 C4 -174.6(7) . . . . ?
Ni4 Ni2 N3 C4 121.3(6) 2_565 . . . ?
N2 Ni2 N3 N4 140.3(4) . . . . ?
N11 Ni2 N3 N4 -122.2(4) . . . . ?
O1 Ni2 N3 N4 48.2(4) . . . . ?
O2 Ni2 N3 N4 -33.1(4) . . . . ?
O3 Ni2 N3 N4 29.5(11) 2_565 . . . ?
Ni1 Ni2 N3 N4 77.6(4) . . . . ?
Ni3 Ni2 N3 N4 5.2(3) . . . . ?
Ni4 Ni2 N3 N4 -58.8(4) 2_565 . . . ?
C4 N3 N4 C6 -0.9(6) . . . . ?
Ni2 N3 N4 C6 179.2(4) . . . . ?
C4 N3 N4 Ni3 172.2(4) . . . . ?
Ni2 N3 N4 Ni3 -7.7(4) . . . . ?
N5 Ni3 N4 C6 42.6(6) . . . . ?
N10 Ni3 N4 C6 -56.2(7) 2_565 . . . ?
O2 Ni3 N4 C6 -144.7(6) . . . . ?
O1 Ni3 N4 C6 134.2(6) . . . . ?
O3 Ni3 N4 C6 163.6(8) . . . . ?
Ni2 Ni3 N4 C6 175.1(7) . . . . ?
Ni1 Ni3 N4 C6 -117.6(6) 2_565 . . . ?
N5 Ni3 N4 N3 -127.3(4) . . . . ?
N10 Ni3 N4 N3 134.0(4) 2_565 . . . ?
O2 Ni3 N4 N3 45.4(4) . . . . ?
O1 Ni3 N4 N3 -35.6(4) . . . . ?
O3 Ni3 N4 N3 -6.3(12) . . . . ?
Ni2 Ni3 N4 N3 5.2(3) . . . . ?
Ni1 Ni3 N4 N3 72.5(4) 2_565 . . . ?
N4 Ni3 N5 C7 -49.4(6) . . . . ?
N10 Ni3 N5 C7 46.9(6) 2_565 . . . ?
O2 Ni3 N5 C7 170.5(7) . . . . ?
O1 Ni3 N5 C7 -140.0(6) . . . . ?
O3 Ni3 N5 C7 139.5(6) . . . . ?
Ni2 Ni3 N5 C7 -113.7(6) . . . . ?
Ni1 Ni3 N5 C7 112.3(6) 2_565 . . . ?
N4 Ni3 N5 N6 132.7(4) . . . . ?
N10 Ni3 N5 N6 -131.0(4) 2_565 . . . ?
O2 Ni3 N5 N6 -7.4(11) . . . . ?
O1 Ni3 N5 N6 42.1(4) . . . . ?
O3 Ni3 N5 N6 -38.4(4) . . . . ?
Ni2 Ni3 N5 N6 68.4(4) . . . . ?
Ni1 Ni3 N5 N6 -65.6(4) 2_565 . . . ?
C7 N5 N6 C9 -0.6(6) . . . . ?
Ni3 N5 N6 C9 177.9(4) . . . . ?
C7 N5 N6 Ni4 177.9(4) . . . . ?
Ni3 N5 N6 Ni4 -3.6(5) . . . . ?
N7 Ni4 N6 N5 -125.4(4) . . . . ?
N12 Ni4 N6 N5 137.9(4) . . . . ?
O3 Ni4 N6 N5 44.7(4) . . . . ?
O2 Ni4 N6 N5 20.1(11) 2_565 . . . ?
O1 Ni4 N6 N5 -36.8(4) . . . . ?
Ni2 Ni4 N6 N5 72.7(4) 2_565 . . . ?
Ni1 Ni4 N6 N5 -62.5(4) . . . . ?
N7 Ni4 N6 C9 52.5(6) . . . . ?
N12 Ni4 N6 C9 -44.2(6) . . . . ?
O3 Ni4 N6 C9 -137.4(6) . . . . ?
O2 Ni4 N6 C9 -162.0(7) 2_565 . . . ?
O1 Ni4 N6 C9 141.1(6) . . . . ?
Ni2 Ni4 N6 C9 -109.5(6) 2_565 . . . ?
Ni1 Ni4 N6 C9 115.4(6) . . . . ?
N6 Ni4 N7 C10 -38.4(8) . . . . ?
N12 Ni4 N7 C10 59.2(8) . . . . ?
O3 Ni4 N7 C10 -152.6(9) . . . . ?
O2 Ni4 N7 C10 147.6(8) 2_565 . . . ?
O1 Ni4 N7 C10 -130.6(8) . . . . ?
Ni2 Ni4 N7 C10 121.9(7) 2_565 . . . ?
Ni1 Ni4 N7 C10 -172.9(8) . . . . ?
N6 Ni4 N7 N8 135.6(4) . . . . ?
N12 Ni4 N7 N8 -126.9(4) . . . . ?
O3 Ni4 N7 N8 21.4(12) . . . . ?
O2 Ni4 N7 N8 -38.4(4) 2_565 . . . ?
O1 Ni4 N7 N8 43.3(4) . . . . ?
Ni2 Ni4 N7 N8 -64.2(5) 2_565 . . . ?
Ni1 Ni4 N7 N8 1.0(4) . . . . ?
C10 N7 N8 C12 -0.2(8) . . . . ?
Ni4 N7 N8 C12 -175.9(5) . . . . ?
C10 N7 N8 Ni1 174.3(5) . . . . ?
Ni4 N7 N8 Ni1 -1.4(5) . . . . ?
N1 Ni1 N8 C12 37.6(8) . . . . ?
N9 Ni1 N8 C12 -56.8(8) . . . . ?
O3 Ni1 N8 C12 158.2(8) 2_565 . . . ?
O1 Ni1 N8 C12 131.3(7) . . . . ?
O2 Ni1 N8 C12 -147.4(7) 2_565 . . . ?
Ni2 Ni1 N8 C12 103.0(7) . . . . ?
Ni3 Ni1 N8 C12 -120.7(7) 2_565 . . . ?
Ni4 Ni1 N8 C12 173.2(8) . . . . ?
N1 Ni1 N8 N7 -134.7(4) . . . . ?
N9 Ni1 N8 N7 131.0(4) . . . . ?
O3 Ni1 N8 N7 -14.0(13) 2_565 . . . ?
O1 Ni1 N8 N7 -40.9(4) . . . . ?
O2 Ni1 N8 N7 40.3(4) 2_565 . . . ?
Ni2 Ni1 N8 N7 -69.2(5) . . . . ?
Ni3 Ni1 N8 N7 67.0(5) 2_565 . . . ?
Ni4 Ni1 N8 N7 1.0(3) . . . . ?
N1 Ni1 N9 C13 -51.9(7) . . . . ?
N8 Ni1 N9 C13 43.8(7) . . . . ?
O3 Ni1 N9 C13 -142.4(7) 2_565 . . . ?
O1 Ni1 N9 C13 164.4(9) . . . . ?
O2 Ni1 N9 C13 136.1(7) 2_565 . . . ?
Ni2 Ni1 N9 C13 -114.1(7) . . . . ?
Ni3 Ni1 N9 C13 177.2(8) 2_565 . . . ?
Ni4 Ni1 N9 C13 108.2(7) . . . . ?
N1 Ni1 N9 N10 134.8(4) . . . . ?
N8 Ni1 N9 N10 -129.5(4) . . . . ?
O3 Ni1 N9 N10 44.3(4) 2_565 . . . ?
O1 Ni1 N9 N10 -8.9(14) . . . . ?
O2 Ni1 N9 N10 -37.2(4) 2_565 . . . ?
Ni2 Ni1 N9 N10 72.5(4) . . . . ?
Ni3 Ni1 N9 N10 3.9(4) 2_565 . . . ?
Ni4 Ni1 N9 N10 -65.1(5) . . . . ?
C13 N9 N10 C15 -1.5(7) . . . . ?
Ni1 N9 N10 C15 173.8(5) . . . . ?
C13 N9 N10 Ni3 178.8(4) . . . 2_565 ?
Ni1 N9 N10 Ni3 -5.8(5) . . . 2_565 ?
N2 Ni2 N11 C16 58.2(7) . . . . ?
N3 Ni2 N11 C16 -38.6(7) . . . . ?
O1 Ni2 N11 C16 -156.4(8) . . . . ?
O2 Ni2 N11 C16 -132.8(6) . . . . ?
O3 Ni2 N11 C16 146.4(6) 2_565 . . . ?
Ni1 Ni2 N11 C16 119.8(6) . . . . ?
Ni3 Ni2 N11 C16 -104.0(6) . . . . ?
Ni4 Ni2 N11 C16 -174.7(7) 2_565 . . . ?
N2 Ni2 N11 N12 -128.2(4) . . . 2_565 ?
N3 Ni2 N11 N12 135.0(4) . . . 2_565 ?
O1 Ni2 N11 N12 17.2(11) . . . 2_565 ?
O2 Ni2 N11 N12 40.8(4) . . . 2_565 ?
O3 Ni2 N11 N12 -40.0(4) 2_565 . . 2_565 ?
Ni1 Ni2 N11 N12 -66.6(4) . . . 2_565 ?
Ni3 Ni2 N11 N12 69.6(4) . . . 2_565 ?
Ni4 Ni2 N11 N12 -1.1(3) 2_565 . . 2_565 ?
N7 Ni4 N12 C18 -38.5(7) . . . . ?
N6 Ni4 N12 C18 58.2(7) . . . . ?
O3 Ni4 N12 C18 147.1(7) . . . . ?
O2 Ni4 N12 C18 -131.2(7) 2_565 . . . ?
O1 Ni4 N12 C18 -151.9(8) . . . . ?
Ni2 Ni4 N12 C18 -173.7(7) 2_565 . . . ?
Ni1 Ni4 N12 C18 -103.2(7) . . . . ?
N7 Ni4 N12 N11 136.3(4) . . . 2_565 ?
N6 Ni4 N12 N11 -127.0(4) . . . 2_565 ?
O3 Ni4 N12 N11 -38.0(4) . . . 2_565 ?
O2 Ni4 N12 N11 43.6(4) 2_565 . . 2_565 ?
O1 Ni4 N12 N11 22.9(12) . . . 2_565 ?
Ni2 Ni4 N12 N11 1.1(3) 2_565 . . 2_565 ?
Ni1 Ni4 N12 N11 71.7(4) . . . 2_565 ?
N2 N1 C1 C2 0.9(9) . . . . ?
Ni1 N1 C1 C2 -171.8(6) . . . . ?
N1 C1 C2 C3 -1.8(9) . . . . ?
N1 N2 C3 C2 -1.4(8) . . . . ?
Ni2 N2 C3 C2 172.6(5) . . . . ?
C1 C2 C3 N2 2.0(9) . . . . ?
N4 N3 C4 C5 0.6(7) . . . . ?
Ni2 N3 C4 C5 -179.5(5) . . . . ?
N3 C4 C5 C6 -0.1(8) . . . . ?
N3 N4 C6 C5 0.8(7) . . . . ?
Ni3 N4 C6 C5 -169.4(5) . . . . ?
C4 C5 C6 N4 -0.5(7) . . . . ?
N6 N5 C7 C8 0.5(7) . . . . ?
Ni3 N5 C7 C8 -177.5(5) . . . . ?
N5 C7 C8 C9 -0.1(7) . . . . ?
N5 N6 C9 C8 0.5(7) . . . . ?
Ni4 N6 C9 C8 -177.4(5) . . . . ?
C7 C8 C9 N6 -0.2(7) . . . . ?
N8 N7 C10 C11 -0.5(9) . . . . ?
Ni4 N7 C10 C11 173.7(6) . . . . ?
N7 C10 C11 C12 1.0(10) . . . . ?
N7 N8 C12 C11 0.8(9) . . . . ?
Ni1 N8 C12 C11 -171.7(6) . . . . ?
C10 C11 C12 N8 -1.1(10) . . . . ?
N10 N9 C13 C14 1.9(8) . . . . ?
Ni1 N9 C13 C14 -171.6(6) . . . . ?
N9 C13 C14 C15 -1.5(9) . . . . ?
N9 N10 C15 C14 0.6(8) . . . . ?
Ni3 N10 C15 C14 -179.9(6) 2_565 . . . ?
C13 C14 C15 N10 0.6(9) . . . . ?
N12 N11 C16 C17 0.0(7) 2_565 . . . ?
Ni2 N11 C16 C17 173.8(5) . . . . ?
N11 C16 C17 C18 -0.8(8) . . . 2_565 ?
N11 N12 C18 C17 1.3(8) 2_565 . . 2_565 ?
Ni4 N12 C18 C17 176.4(5) . . . 2_565 ?
O6 Ni5 O4 O5 161.1(10) 2_676 . . 2_676 ?
Ni5 Ni5 O4 O5 0.9(7) 2_676 . . 2_676 ?
N13 Ni5 O4 O5 172.3(8) . . . 2_676 ?
O5 Ni5 O4 O5 174(4) . . . 2_676 ?
N14 Ni5 O4 O5 93.5(8) . . . 2_676 ?
N16 Ni5 O4 O5 -106.6(8) . . . 2_676 ?
N13' Ni5 O4 O5 174.1(8) . . . 2_676 ?
O6 Ni5 O4 O5 -8.0(7) . . . 2_676 ?
O4 Ni5 O4 O5 0.9(7) 2_676 . . 2_676 ?
N14 Ni5 O4 O5 -57.4(7) 2_676 . . 2_676 ?
O6 Ni5 O4 Ni5 160.1(7) 2_676 . . 2_676 ?
N13 Ni5 O4 Ni5 171.4(5) . . . 2_676 ?
O5 Ni5 O4 Ni5 173(5) . . . 2_676 ?
N14 Ni5 O4 Ni5 92.5(3) . . . 2_676 ?
N16 Ni5 O4 Ni5 -107.6(3) . . . 2_676 ?
N13' Ni5 O4 Ni5 173.1(4) . . . 2_676 ?
O6 Ni5 O4 Ni5 -8.9(3) . . . 2_676 ?
O4 Ni5 O4 Ni5 0.003(1) 2_676 . . 2_676 ?
N14 Ni5 O4 Ni5 -58.4(3) 2_676 . . 2_676 ?
O6 Ni5 O5 O4 -161.1(9) 2_676 . . 2_676 ?
Ni5 Ni5 O5 O4 -1.0(7) 2_676 . . 2_676 ?
N13 Ni5 O5 O4 -172.2(9) . . . 2_676 ?
N14 Ni5 O5 O4 -93.3(7) . . . 2_676 ?
N16 Ni5 O5 O4 106.4(7) . . . 2_676 ?
O4 Ni5 O5 O4 -174(4) . . . 2_676 ?
N13' Ni5 O5 O4 -174.0(7) . . . 2_676 ?
O6 Ni5 O5 O4 8.1(7) . . . 2_676 ?
N14 Ni5 O5 O4 58.0(7) 2_676 . . 2_676 ?
O6 Ni5 O6 Ni5 -0.01(2) 2_676 . . 2_676 ?
N13 Ni5 O6 Ni5 -131.8(18) . . . 2_676 ?
O5 Ni5 O6 Ni5 -131.2(16) . . . 2_676 ?
N14 Ni5 O6 Ni5 -41.1(16) . . . 2_676 ?
N16 Ni5 O6 Ni5 141.5(16) . . . 2_676 ?
O4 Ni5 O6 Ni5 49.0(16) . . . 2_676 ?
N13' Ni5 O6 Ni5 63(4) . . . 2_676 ?
O4 Ni5 O6 Ni5 -125.6(17) 2_676 . . 2_676 ?
N14 Ni5 O6 Ni5 133.9(18) 2_676 . . 2_676 ?
O6 Ni5 O6 N13 -37.0(15) 2_676 . . 2_676 ?
Ni5 Ni5 O6 N13 -36.9(15) 2_676 . . 2_676 ?
N13 Ni5 O6 N13 -168.8(5) . . . 2_676 ?
O5 Ni5 O6 N13 -168.1(14) . . . 2_676 ?
N14 Ni5 O6 N13 -78.1(14) . . . 2_676 ?
N16 Ni5 O6 N13 104.5(14) . . . 2_676 ?
O4 Ni5 O6 N13 12.1(14) . . . 2_676 ?
N13' Ni5 O6 N13 26(4) . . . 2_676 ?
O4 Ni5 O6 N13 -162.5(15) 2_676 . . 2_676 ?
N14 Ni5 O6 N13 97.0(14) 2_676 . . 2_676 ?
Ni5 Ni5 N13 O6 128(2) 2_676 . . 2_676 ?
O5 Ni5 N13 O6 159.4(15) . . . 2_676 ?
N14 Ni5 N13 O6 65.2(14) . . . 2_676 ?
N16 Ni5 N13 O6 -109.6(14) . . . 2_676 ?
O4 Ni5 N13 O6 -20.7(15) . . . 2_676 ?
N13' Ni5 N13 O6 -24.1(14) . . . 2_676 ?
O6 Ni5 N13 O6 160.2(8) . . . 2_676 ?
O4 Ni5 N13 O6 154.7(14) 2_676 . . 2_676 ?
N14 Ni5 N13 O6 -123.8(13) 2_676 . . 2_676 ?
O6 Ni5 N13 C19 -34.1(15) 2_676 . . . ?
Ni5 Ni5 N13 C19 94(3) 2_676 . . . ?
O5 Ni5 N13 C19 125.3(15) . . . . ?
N14 Ni5 N13 C19 31.1(13) . . . . ?
N16 Ni5 N13 C19 -143.7(15) . . . . ?
O4 Ni5 N13 C19 -54.8(14) . . . . ?
N13' Ni5 N13 C19 -58.2(13) . . . . ?
O6 Ni5 N13 C19 126.1(15) . . . . ?
O4 Ni5 N13 C19 120.6(13) 2_676 . . . ?
N14 Ni5 N13 C19 -157.9(10) 2_676 . . . ?
O6 Ni5 N13 C27 85(2) 2_676 . . . ?
Ni5 Ni5 N13 C27 -147.3(12) 2_676 . . . ?
O5 Ni5 N13 C27 -115.5(14) . . . . ?
N14 Ni5 N13 C27 150.3(14) . . . . ?
N16 Ni5 N13 C27 -24.5(13) . . . . ?
O4 Ni5 N13 C27 64.3(14) . . . . ?
N13' Ni5 N13 C27 60.9(12) . . . . ?
O6 Ni5 N13 C27 -114.7(17) . . . . ?
O4 Ni5 N13 C27 -120.2(13) 2_676 . . . ?
N14 Ni5 N13 C27 -38.7(18) 2_676 . . . ?
O6 Ni5 N13' C19 -35(4) 2_676 . . . ?
Ni5 Ni5 N13' C19 -95(2) 2_676 . . . ?
N13 Ni5 N13' C19 57.9(13) . . . . ?
O5 Ni5 N13' C19 61.1(13) . . . . ?
N14 Ni5 N13' C19 -27.4(12) . . . . ?
N16 Ni5 N13' C19 147.2(14) . . . . ?
O4 Ni5 N13' C19 -118.9(13) . . . . ?
O6 Ni5 N13' C19 -133(3) . . . . ?
O4 Ni5 N13' C19 56.5(14) 2_676 . . . ?
N14 Ni5 N13' C19 162.4(10) 2_676 . . . ?
O6 Ni5 N13' C27 -153(5) 2_676 . . . ?
Ni5 Ni5 N13' C27 146.9(11) 2_676 . . . ?
N13 Ni5 N13' C27 -59.8(12) . . . . ?
O5 Ni5 N13' C27 -56.7(12) . . . . ?
N14 Ni5 N13' C27 -145.1(13) . . . . ?
N16 Ni5 N13' C27 29.4(11) . . . . ?
O4 Ni5 N13' C27 123.3(12) . . . . ?
O6 Ni5 N13' C27 109(4) . . . . ?
O4 Ni5 N13' C27 -61.3(13) 2_676 . . . ?
N14 Ni5 N13' C27 44.6(16) 2_676 . . . ?
C27 N13' C19 N13 61.6(13) . . . . ?
Ni5 N13' C19 N13 -57.7(18) . . . . ?
C27 N13' C19 C20 153.4(16) . . . . ?
Ni5 N13' C19 C20 34.0(15) . . . . ?
O6 N13 C19 N13' 51.8(18) 2_676 . . . ?
C27 N13 C19 N13' -59.0(12) . . . . ?
Ni5 N13 C19 N13' 65(2) . . . . ?
O6 N13 C19 C20 -46.1(14) 2_676 . . . ?
C27 N13 C19 C20 -156.9(15) . . . . ?
Ni5 N13 C19 C20 -32.8(16) . . . . ?
N13' C19 C20 N15 158.0(15) . . . . ?
N13 C19 C20 N15 -159.1(15) . . . . ?
N13' C19 C20 N14 -26.5(18) . . . . ?
N13 C19 C20 N14 16.4(17) . . . . ?
N13' C19 C20 C33 -125(39) . . . 2_676 ?
N13 C19 C20 C33 -82(39) . . . 2_676 ?
N15 C20 N14 C26 0.3(14) . . . . ?
C19 C20 N14 C26 -175.8(11) . . . . ?
C33 C20 N14 C26 0(2) 2_676 . . . ?
N15 C20 N14 C33 0(2) . . . 2_676 ?
C19 C20 N14 C33 -176(2) . . . 2_676 ?
N15 C20 N14 C34 -2(3) . . . 2_676 ?
C19 C20 N14 C34 -178(2) . . . 2_676 ?
C33 C20 N14 C34 -2.1(7) 2_676 . . 2_676 ?
N15 C20 N14 Ni5 -178.0(8) . . . . ?
C19 C20 N14 Ni5 5.9(14) . . . . ?
C33 C20 N14 Ni5 -178(2) 2_676 . . . ?
N15 C20 N14 Ni5 -174.1(9) . . . 2_676 ?
C19 C20 N14 Ni5 10(2) . . . 2_676 ?
C33 C20 N14 Ni5 -174(3) 2_676 . . 2_676 ?
O6 Ni5 N14 C20 12.9(11) 2_676 . . . ?
Ni5 Ni5 N14 C20 175.1(8) 2_676 . . . ?
N13 Ni5 N14 C20 -19.4(10) . . . . ?
O5 Ni5 N14 C20 -80.9(9) . . . . ?
N16 Ni5 N14 C20 -4.5(17) . . . . ?
O4 Ni5 N14 C20 94.0(9) . . . . ?
N13' Ni5 N14 C20 11.1(10) . . . . ?
O6 Ni5 N14 C20 -177.2(8) . . . . ?
O4 Ni5 N14 C20 -117.5(9) 2_676 . . . ?
N14 Ni5 N14 C20 175.1(8) 2_676 . . . ?
O6 Ni5 N14 C26 -164.4(16) 2_676 . . . ?
Ni5 Ni5 N14 C26 -2.2(14) 2_676 . . . ?
N13 Ni5 N14 C26 163.3(15) . . . . ?
O5 Ni5 N14 C26 101.8(14) . . . . ?
N16 Ni5 N14 C26 178.1(12) . . . . ?
O4 Ni5 N14 C26 -83.3(14) . . . . ?
N13' Ni5 N14 C26 -166.3(15) . . . . ?
O6 Ni5 N14 C26 5.5(14) . . . . ?
O4 Ni5 N14 C26 65.2(14) 2_676 . . . ?
N14 Ni5 N14 C26 -2.2(14) 2_676 . . . ?
O6 Ni5 N14 C33 -154(16) 2_676 . . 2_676 ?
Ni5 Ni5 N14 C33 9(16) 2_676 . . 2_676 ?
N13 Ni5 N14 C33 174(16) . . . 2_676 ?
O5 Ni5 N14 C33 113(16) . . . 2_676 ?
N16 Ni5 N14 C33 -171(16) . . . 2_676 ?
O4 Ni5 N14 C33 -73(16) . . . 2_676 ?
N13' Ni5 N14 C33 -155(16) . . . 2_676 ?
O6 Ni5 N14 C33 16(16) . . . 2_676 ?
O4 Ni5 N14 C33 76(16) 2_676 . . 2_676 ?
N14 Ni5 N14 C33 9(16) 2_676 . . 2_676 ?
O6 Ni5 N14 C34 -163(3) 2_676 . . 2_676 ?
Ni5 Ni5 N14 C34 0(2) 2_676 . . 2_676 ?
N13 Ni5 N14 C34 165(3) . . . 2_676 ?
O5 Ni5 N14 C34 104(2) . . . 2_676 ?
N16 Ni5 N14 C34 180(3) . . . 2_676 ?
O4 Ni5 N14 C34 -82(2) . . . 2_676 ?
N13' Ni5 N14 C34 -164(3) . . . 2_676 ?
O6 Ni5 N14 C34 7(2) . . . 2_676 ?
O4 Ni5 N14 C34 67(2) 2_676 . . 2_676 ?
N14 Ni5 N14 C34 0(2) 2_676 . . 2_676 ?
O6 Ni5 N14 Ni5 -162.2(8) 2_676 . . 2_676 ?
N13 Ni5 N14 Ni5 165.5(7) . . . 2_676 ?
O5 Ni5 N14 Ni5 104.0(5) . . . 2_676 ?
N16 Ni5 N14 Ni5 -179.6(12) . . . 2_676 ?
O4 Ni5 N14 Ni5 -81.1(4) . . . 2_676 ?
N13' Ni5 N14 Ni5 -164.0(6) . . . 2_676 ?
O6 Ni5 N14 Ni5 7.7(4) . . . 2_676 ?
O4 Ni5 N14 Ni5 67.4(4) 2_676 . . 2_676 ?
N14 Ni5 N14 Ni5 0.002(2) 2_676 . . 2_676 ?
C33 C21 C22 C31 -11(7) 2_676 . . 2_676 ?
C32 C21 C22 C31 165(26) 2_676 . . 2_676 ?
N15 C21 C22 C31 172(16) . . . 2_676 ?
C26 C21 C22 C31 -9(15) . . . 2_676 ?
C34 C21 C22 C31 -11(13) 2_676 . . 2_676 ?
C33 C21 C22 C32 -175(22) 2_676 . . 2_676 ?
N15 C21 C22 C32 8(11) . . . 2_676 ?
C26 C21 C22 C32 -173(12) . . . 2_676 ?
C34 C21 C22 C32 -175(14) 2_676 . . 2_676 ?
C31 C21 C22 C32 -165(26) 2_676 . . 2_676 ?
C33 C21 C22 C23 -2(10) 2_676 . . . ?
C32 C21 C22 C23 173(12) 2_676 . . . ?
N15 C21 C22 C23 -178.9(15) . . . . ?
C26 C21 C22 C23 0.0 . . . . ?
C34 C21 C22 C23 -2(2) 2_676 . . . ?
C31 C21 C22 C23 9(15) 2_676 . . . ?
C33 C21 C22 C30 -2(8) 2_676 . . 2_676 ?
C32 C21 C22 C30 174(14) 2_676 . . 2_676 ?
N15 C21 C22 C30 -179(3) . . . 2_676 ?
C26 C21 C22 C30 0(3) . . . 2_676 ?
C34 C21 C22 C30 -1.8(8) 2_676 . . 2_676 ?
C31 C21 C22 C30 9(13) 2_676 . . 2_676 ?
C32 C21 C22 C33 175(22) 2_676 . . 2_676 ?
N15 C21 C22 C33 -177(11) . . . 2_676 ?
C26 C21 C22 C33 2(10) . . . 2_676 ?
C34 C21 C22 C33 0(8) 2_676 . . 2_676 ?
C31 C21 C22 C33 11(7) 2_676 . . 2_676 ?
C31 C22 C23 C30 175(27) 2_676 . . 2_676 ?
C32 C22 C23 C30 8(5) 2_676 . . 2_676 ?
C21 C22 C23 C30 2(15) . . . 2_676 ?
C33 C22 C23 C30 1(12) 2_676 . . 2_676 ?
C32 C22 C23 C31 -167(23) 2_676 . . 2_676 ?
C21 C22 C23 C31 -173(12) . . . 2_676 ?
C30 C22 C23 C31 -175(27) 2_676 . . 2_676 ?
C33 C22 C23 C31 -173(14) 2_676 . . 2_676 ?
C31 C22 C23 C24 173(12) 2_676 . . . ?
C32 C22 C23 C24 6(11) 2_676 . . . ?
C21 C22 C23 C24 0.0 . . . . ?
C30 C22 C23 C24 -2(15) 2_676 . . . ?
C33 C22 C23 C24 0(2) 2_676 . . . ?
C31 C22 C23 C29 175(12) 2_676 . . 2_676 ?
C32 C22 C23 C29 8(11) 2_676 . . 2_676 ?
C21 C22 C23 C29 2.2(8) . . . 2_676 ?
C30 C22 C23 C29 0(14) 2_676 . . 2_676 ?
C33 C22 C23 C29 2(2) 2_676 . . 2_676 ?
C30 C23 C24 C29 -169(25) 2_676 . . 2_676 ?
C31 C23 C24 C29 12(8) 2_676 . . 2_676 ?
C22 C23 C24 C29 8(3) . . . 2_676 ?
C22 C23 C24 C30 177(25) . . . 2_676 ?
C29 C23 C24 C30 169(25) 2_676 . . 2_676 ?
C30 C23 C24 C25 -177(25) 2_676 . . . ?
C31 C23 C24 C25 5(8) 2_676 . . . ?
C22 C23 C24 C25 0.0 . . . . ?
C29 C23 C24 C25 -8(3) 2_676 . . . ?
C30 C23 C24 N17 -129(27) 2_676 . . 2_676 ?
C31 C23 C24 N17 52(12) 2_676 . . 2_676 ?
C22 C23 C24 N17 48(10) . . . 2_676 ?
C29 C23 C24 N17 40(9) 2_676 . . 2_676 ?
C30 C23 C24 C34 -175(27) 2_676 . . 2_676 ?
C31 C23 C24 C34 7(6) 2_676 . . 2_676 ?
C22 C23 C24 C34 2(2) . . . 2_676 ?
C29 C23 C24 C34 -6(4) 2_676 . . 2_676 ?
C29 C24 C25 C34 -91(13) 2_676 . . 2_676 ?
C30 C24 C25 C34 5.1(16) 2_676 . . 2_676 ?
C23 C24 C25 C34 6(6) . . . 2_676 ?
N17 C24 C25 C34 -168(6) 2_676 . . 2_676 ?
C30 C24 C25 C29 96(13) 2_676 . . 2_676 ?
C23 C24 C25 C29 97(11) . . . 2_676 ?
N17 C24 C25 C29 -77(11) 2_676 . . 2_676 ?
C34 C24 C25 C29 91(13) 2_676 . . 2_676 ?
C29 C24 C25 C26 -97(11) 2_676 . . . ?
C30 C24 C25 C26 -1(6) 2_676 . . . ?
C23 C24 C25 C26 0.0 . . . . ?
N17 C24 C25 C26 -174.2(12) 2_676 . . . ?
C34 C24 C25 C26 -6(6) 2_676 . . . ?
C29 C24 C25 N17 77(11) 2_676 . . 2_676 ?
C30 C24 C25 N17 173(6) 2_676 . . 2_676 ?
C23 C24 C25 N17 174.2(12) . . . 2_676 ?
C34 C24 C25 N17 168(6) 2_676 . . 2_676 ?
C29 C24 C25 N16 56(12) 2_676 . . 2_676 ?
C30 C24 C25 N16 152(9) 2_676 . . 2_676 ?
C23 C24 C25 N16 153(5) . . . 2_676 ?
N17 C24 C25 N16 -21(5) 2_676 . . 2_676 ?
C34 C24 C25 N16 147(9) 2_676 . . 2_676 ?
C29 C24 C25 C28 76(11) 2_676 . . 2_676 ?
C30 C24 C25 C28 172(6) 2_676 . . 2_676 ?
C23 C24 C25 C28 173.2(12) . . . 2_676 ?
N17 C24 C25 C28 -1.0(10) 2_676 . . 2_676 ?
C34 C24 C25 C28 167(6) 2_676 . . 2_676 ?
N17 C25 C26 C34 -45(29) 2_676 . . 2_676 ?
C29 C25 C26 C33 -4(6) 2_676 . . 2_676 ?
C24 C25 C26 C33 1(6) . . . 2_676 ?
N17 C25 C26 C33 -147(9) 2_676 . . 2_676 ?
N16 C25 C26 C33 -173(7) 2_676 . . 2_676 ?
C28 C25 C26 C33 -172(6) 2_676 . . 2_676 ?
C34 C25 C26 C21 -103(31) 2_676 . . . ?
C29 C25 C26 C21 -5.1(19) 2_676 . . . ?
C24 C25 C26 C21 0.0 . . . . ?
N17 C25 C26 C21 -149(7) 2_676 . . . ?
N16 C25 C26 C21 -174.5(10) 2_676 . . . ?
C28 C25 C26 C21 -173.3(11) 2_676 . . . ?
C34 C25 C26 N14 77(30) 2_676 . . . ?
C29 C25 C26 N14 175(2) 2_676 . . . ?
C24 C25 C26 N14 -180.0(15) . . . . ?
N17 C25 C26 N14 31(7) 2_676 . . . ?
N16 C25 C26 N14 5.5(12) 2_676 . . . ?
C28 C25 C26 N14 6.7(17) 2_676 . . . ?
C34 C25 C26 N16 71(30) 2_676 . . 2_676 ?
C29 C25 C26 N16 169(2) 2_676 . . 2_676 ?
C24 C25 C26 N16 174.5(10) . . . 2_676 ?
N17 C25 C26 N16 26(6) 2_676 . . 2_676 ?
C28 C25 C26 N16 1.2(9) 2_676 . . 2_676 ?
C34 C25 C26 C29 -98(31) 2_676 . . 2_676 ?
C24 C25 C26 C29 5.1(19) . . . 2_676 ?
N17 C25 C26 C29 -143(8) 2_676 . . 2_676 ?
N16 C25 C26 C29 -169(2) 2_676 . . 2_676 ?
C28 C25 C26 C29 -168(3) 2_676 . . 2_676 ?
C33 C21 C26 C34 169(27) 2_676 . . 2_676 ?
C32 C21 C26 C34 -12(4) 2_676 . . 2_676 ?
N15 C21 C26 C34 172(7) . . . 2_676 ?
C22 C21 C26 C34 -7(7) . . . 2_676 ?
C31 C21 C26 C34 -8(5) 2_676 . . 2_676 ?
C32 C21 C26 C33 178(29) 2_676 . . 2_676 ?
N15 C21 C26 C33 3(20) . . . 2_676 ?
C22 C21 C26 C33 -176(20) . . . 2_676 ?
C34 C21 C26 C33 -169(27) 2_676 . . 2_676 ?
C31 C21 C26 C33 -178(22) 2_676 . . 2_676 ?
C33 C21 C26 C25 176(20) 2_676 . . . ?
C32 C21 C26 C25 -5(9) 2_676 . . . ?
N15 C21 C26 C25 179.1(12) . . . . ?
C22 C21 C26 C25 0.0 . . . . ?
C34 C21 C26 C25 7(7) 2_676 . . . ?
C31 C21 C26 C25 -1(2) 2_676 . . . ?
C33 C21 C26 N14 -4(20) 2_676 . . . ?
C32 C21 C26 N14 175(10) 2_676 . . . ?
N15 C21 C26 N14 -0.9(10) . . . . ?
C22 C21 C26 N14 180.0(11) . . . . ?
C34 C21 C26 N14 -173(8) 2_676 . . . ?
C31 C21 C26 N14 179(3) 2_676 . . . ?
C33 C21 C26 N16 126(24) 2_676 . . 2_676 ?
C32 C21 C26 N16 -56(11) 2_676 . . 2_676 ?
N15 C21 C26 N16 128(10) . . . 2_676 ?
C22 C21 C26 N16 -51(9) . . . 2_676 ?
C34 C21 C26 N16 -44(11) 2_676 . . 2_676 ?
C31 C21 C26 N16 -52(9) 2_676 . . 2_676 ?
C33 C21 C26 C29 174(20) 2_676 . . 2_676 ?
C32 C21 C26 C29 -7(9) 2_676 . . 2_676 ?
N15 C21 C26 C29 177.2(10) . . . 2_676 ?
C22 C21 C26 C29 -1.9(7) . . . 2_676 ?
C34 C21 C26 C29 5(7) 2_676 . . 2_676 ?
C31 C21 C26 C29 -3(2) 2_676 . . 2_676 ?
C20 N14 C26 C34 -172(8) . . . 2_676 ?
C33 N14 C26 C34 -171(13) 2_676 . . 2_676 ?
Ni5 N14 C26 C34 6(9) . . . 2_676 ?
Ni5 N14 C26 C34 5(9) 2_676 . . 2_676 ?
C20 N14 C26 C33 0(5) . . . 2_676 ?
C34 N14 C26 C33 171(13) 2_676 . . 2_676 ?
Ni5 N14 C26 C33 177(4) . . . 2_676 ?
Ni5 N14 C26 C33 176(4) 2_676 . . 2_676 ?
C20 N14 C26 C25 -179.6(11) . . . . ?
C33 N14 C26 C25 -179(5) 2_676 . . . ?
C34 N14 C26 C25 -8(8) 2_676 . . . ?
Ni5 N14 C26 C25 -2(2) . . . . ?
Ni5 N14 C26 C25 -3.4(15) 2_676 . . . ?
C20 N14 C26 C21 0.4(11) . . . . ?
C33 N14 C26 C21 1(4) 2_676 . . . ?
C34 N14 C26 C21 172(9) 2_676 . . . ?
Ni5 N14 C26 C21 177.8(10) . . . . ?
Ni5 N14 C26 C21 176.7(5) 2_676 . . . ?
C20 N14 C26 N16 -174.9(9) . . . 2_676 ?
C33 N14 C26 N16 -175(5) 2_676 . . 2_676 ?
C34 N14 C26 N16 -3(8) 2_676 . . 2_676 ?
Ni5 N14 C26 N16 2.5(14) . . . 2_676 ?
Ni5 N14 C26 N16 1.3(8) 2_676 . . 2_676 ?
C20 N14 C26 C29 -175(2) . . . 2_676 ?
C33 N14 C26 C29 -175(6) 2_676 . . 2_676 ?
C34 N14 C26 C29 -3(8) 2_676 . . 2_676 ?
Ni5 N14 C26 C29 2(3) . . . 2_676 ?
Ni5 N14 C26 C29 1(3) 2_676 . . 2_676 ?
N14 C20 N15 C21 -0.8(14) . . . . ?
C19 C20 N15 C21 174.9(12) . . . . ?
C33 C20 N15 C21 -1(3) 2_676 . . . ?
N14 C20 N15 C33 0(3) . . . 2_676 ?
C19 C20 N15 C33 176(3) . . . 2_676 ?
N14 C20 N15 C32 -3(4) . . . 2_676 ?
C19 C20 N15 C32 173(3) . . . 2_676 ?
C33 C20 N15 C32 -2.9(11) 2_676 . . 2_676 ?
C33 C21 N15 C20 2(7) 2_676 . . . ?
C32 C21 N15 C20 -176(5) 2_676 . . . ?
C22 C21 N15 C20 -180.0(11) . . . . ?
C26 C21 N15 C20 1.0(11) . . . . ?
C34 C21 N15 C20 4(3) 2_676 . . . ?
C31 C21 N15 C20 -178(4) 2_676 . . . ?
C32 C21 N15 C33 -178(12) 2_676 . . 2_676 ?
C22 C21 N15 C33 178(7) . . . 2_676 ?
C26 C21 N15 C33 -1(7) . . . 2_676 ?
C34 C21 N15 C33 2(4) 2_676 . . 2_676 ?
C31 C21 N15 C33 180(11) 2_676 . . 2_676 ?
C33 C21 N15 C32 178(12) 2_676 . . 2_676 ?
C22 C21 N15 C32 -4(5) . . . 2_676 ?
C26 C21 N15 C32 177(6) . . . 2_676 ?
C34 C21 N15 C32 -180(8) 2_676 . . 2_676 ?
C31 C21 N15 C32 -1.9(17) 2_676 . . 2_676 ?
O6 Ni5 N16 C28 -14.2(12) 2_676 . . . ?
Ni5 Ni5 N16 C28 -177.6(9) 2_676 . . . ?
N13 Ni5 N16 C28 16.8(12) . . . . ?
O5 Ni5 N16 C28 78.7(11) . . . . ?
N14 Ni5 N16 C28 2.0(18) . . . . ?
O4 Ni5 N16 C28 -96.2(10) . . . . ?
N13' Ni5 N16 C28 -13.7(11) . . . . ?
O6 Ni5 N16 C28 174.7(10) . . . . ?
O4 Ni5 N16 C28 114.0(10) 2_676 . . . ?
N14 Ni5 N16 C28 -177.8(12) 2_676 . . . ?
O6 Ni5 N16 C34 163.2(16) 2_676 . . . ?
Ni5 Ni5 N16 C34 -0.3(15) 2_676 . . . ?
N13 Ni5 N16 C34 -165.9(16) . . . . ?
O5 Ni5 N16 C34 -103.9(15) . . . . ?
N14 Ni5 N16 C34 179.4(13) . . . . ?
O4 Ni5 N16 C34 81.2(15) . . . . ?
N13' Ni5 N16 C34 163.7(16) . . . . ?
O6 Ni5 N16 C34 -7.9(15) . . . . ?
O4 Ni5 N16 C34 -68.7(15) 2_676 . . . ?
N14 Ni5 N16 C34 -0.4(13) 2_676 . . . ?
O6 Ni5 N16 C25 125(26) 2_676 . . 2_676 ?
Ni5 Ni5 N16 C25 -38(26) 2_676 . . 2_676 ?
N13 Ni5 N16 C25 156(26) . . . 2_676 ?
O5 Ni5 N16 C25 -142(26) . . . 2_676 ?
N14 Ni5 N16 C25 142(26) . . . 2_676 ?
O4 Ni5 N16 C25 43(26) . . . 2_676 ?
N13' Ni5 N16 C25 126(26) . . . 2_676 ?
O6 Ni5 N16 C25 -46(26) . . . 2_676 ?
O4 Ni5 N16 C25 -106(26) 2_676 . . 2_676 ?
N14 Ni5 N16 C25 -38(26) 2_676 . . 2_676 ?
O6 Ni5 N16 C26 162(3) 2_676 . . 2_676 ?
Ni5 Ni5 N16 C26 -1(3) 2_676 . . 2_676 ?
N13 Ni5 N16 C26 -167(3) . . . 2_676 ?
O5 Ni5 N16 C26 -105(3) . . . 2_676 ?
N14 Ni5 N16 C26 179(3) . . . 2_676 ?
O4 Ni5 N16 C26 80(3) . . . 2_676 ?
N13' Ni5 N16 C26 163(3) . . . 2_676 ?
O6 Ni5 N16 C26 -9(3) . . . 2_676 ?
O4 Ni5 N16 C26 -70(3) 2_676 . . 2_676 ?
N14 Ni5 N16 C26 -1(3) 2_676 . . 2_676 ?
C34 N16 C28 N17 0.0(17) . . . . ?
C25 N16 C28 N17 4(3) 2_676 . . . ?
C26 N16 C28 N17 2(3) 2_676 . . . ?
Ni5 N16 C28 N17 178.4(10) . . . . ?
C34 N16 C28 C27 176.2(13) . . . . ?
C25 N16 C28 C27 180(3) 2_676 . . . ?
C26 N16 C28 C27 178(3) 2_676 . . . ?
Ni5 N16 C28 C27 -5.4(18) . . . . ?
C34 N16 C28 C25 -4(3) . . . 2_676 ?
C26 N16 C28 C25 -1.5(10) 2_676 . . 2_676 ?
Ni5 N16 C28 C25 175(3) . . . 2_676 ?
N16 C28 N17 C29 -0.2(19) . . . . ?
C27 C28 N17 C29 -176.2(14) . . . . ?
C25 C28 N17 C29 4(3) 2_676 . . . ?
N16 C28 N17 C25 -4(3) . . . 2_676 ?
C27 C28 N17 C25 -180(3) . . . 2_676 ?
N16 C28 N17 C24 -3(4) . . . 2_676 ?
C27 C28 N17 C24 -179(4) . . . 2_676 ?
C25 C28 N17 C24 1.2(13) 2_676 . . 2_676 ?
C28 N17 C29 C24 -175(9) . . . 2_676 ?
C25 N17 C29 C24 -169(14) 2_676 . . 2_676 ?
C28 N17 C29 C25 -6(5) . . . 2_676 ?
C24 N17 C29 C25 169(14) 2_676 . . 2_676 ?
C28 N17 C29 C30 179.6(11) . . . . ?
C25 N17 C29 C30 -175(5) 2_676 . . . ?
C24 N17 C29 C30 -6(9) 2_676 . . . ?
C28 N17 C29 C34 0.2(14) . . . . ?
C25 N17 C29 C34 6(5) 2_676 . . . ?
C24 N17 C29 C34 175(9) 2_676 . . . ?
C28 N17 C29 C23 179(6) . . . 2_676 ?
C25 N17 C29 C23 -176(10) 2_676 . . 2_676 ?
C24 N17 C29 C23 -7(4) 2_676 . . 2_676 ?
C28 N17 C29 C26 -1(2) . . . 2_676 ?
C25 N17 C29 C26 4(3) 2_676 . . 2_676 ?
C24 N17 C29 C26 173(11) 2_676 . . 2_676 ?
C24 C29 C30 C23 171(29) 2_676 . . 2_676 ?
C25 C29 C30 C23 12(5) 2_676 . . 2_676 ?
N17 C29 C30 C23 -178(13) . . . 2_676 ?
C34 C29 C30 C23 2(13) . . . 2_676 ?
C26 C29 C30 C23 3(11) 2_676 . . 2_676 ?
C25 C29 C30 C24 -159(25) 2_676 . . 2_676 ?
N17 C29 C30 C24 11(16) . . . 2_676 ?
C34 C29 C30 C24 -170(16) . . . 2_676 ?
C23 C29 C30 C24 -171(29) 2_676 . . 2_676 ?
C26 C29 C30 C24 -168(18) 2_676 . . 2_676 ?
C24 C29 C30 C31 170(16) 2_676 . . . ?
C25 C29 C30 C31 10(9) 2_676 . . . ?
N17 C29 C30 C31 -179.3(16) . . . . ?
C34 C29 C30 C31 0.0 . . . . ?
C23 C29 C30 C31 -2(13) 2_676 . . . ?
C26 C29 C30 C31 2(2) 2_676 . . . ?
C24 C29 C30 C22 171(19) 2_676 . . 2_676 ?
C25 C29 C30 C22 12(7) 2_676 . . 2_676 ?
N17 C29 C30 C22 -178(3) . . . 2_676 ?
C34 C29 C30 C22 1(3) . . . 2_676 ?
C23 C29 C30 C22 0(11) 2_676 . . 2_676 ?
C26 C29 C30 C22 3.0(7) 2_676 . . 2_676 ?
C23 C30 C31 C22 -168(64) 2_676 . . 2_676 ?
C24 C30 C31 C22 9(2) 2_676 . . 2_676 ?
C29 C30 C31 C22 4(8) . . . 2_676 ?
C24 C30 C31 C23 177(63) 2_676 . . 2_676 ?
C29 C30 C31 C23 173(56) . . . 2_676 ?
C22 C30 C31 C23 168(64) 2_676 . . 2_676 ?
C23 C30 C31 C32 -173(56) 2_676 . . . ?
C24 C30 C31 C32 5(7) 2_676 . . . ?
C29 C30 C31 C32 0.0 . . . . ?
C22 C30 C31 C32 -4(8) 2_676 . . . ?
C23 C30 C31 C21 -172(56) 2_676 . . 2_676 ?
C24 C30 C31 C21 5(7) 2_676 . . 2_676 ?
C29 C30 C31 C21 0.4(6) . . . 2_676 ?
C22 C30 C31 C21 -4(8) 2_676 . . 2_676 ?
C23 C31 C32 C22 70(100) 2_676 . . 2_676 ?
C30 C31 C32 C22 71(100) . . . 2_676 ?
C21 C31 C32 C22 70(100) 2_676 . . 2_676 ?
C22 C31 C32 C21 -70(100) 2_676 . . 2_676 ?
C23 C31 C32 C21 0(6) 2_676 . . 2_676 ?
C30 C31 C32 C21 1.0(19) . . . 2_676 ?
C22 C31 C32 C33 -71(100) 2_676 . . . ?
C23 C31 C32 C33 -1(6) 2_676 . . . ?
C30 C31 C32 C33 0.0 . . . . ?
C21 C31 C32 C33 -1.0(19) 2_676 . . . ?
C22 C31 C32 N15 -53(100) 2_676 . . 2_676 ?
C23 C31 C32 N15 17(10) 2_676 . . 2_676 ?
C30 C31 C32 N15 18(9) . . . 2_676 ?
C21 C31 C32 N15 17(8) 2_676 . . 2_676 ?
C22 C32 C33 C21 168(18) 2_676 . . 2_676 ?
C31 C32 C33 C21 172(14) . . . 2_676 ?
N15 C32 C33 C21 -6(14) 2_676 . . 2_676 ?
C22 C32 C33 C26 -9(2) 2_676 . . 2_676 ?
C21 C32 C33 C26 -177(19) 2_676 . . 2_676 ?
C31 C32 C33 C26 -5(7) . . . 2_676 ?
N15 C32 C33 C26 177(8) 2_676 . . 2_676 ?
C22 C32 C33 C34 -4(7) 2_676 . . . ?
C21 C32 C33 C34 -172(14) 2_676 . . . ?
C31 C32 C33 C34 0.0 . . . . ?
N15 C32 C33 C34 -177.9(10) 2_676 . . . ?
C22 C32 C33 N15 174(8) 2_676 . . 2_676 ?
C21 C32 C33 N15 6(14) 2_676 . . 2_676 ?
C31 C32 C33 N15 177.9(10) . . . 2_676 ?
C22 C32 C33 N14 -175(9) 2_676 . . 2_676 ?
C21 C32 C33 N14 17(13) 2_676 . . 2_676 ?
C31 C32 C33 N14 -171(3) . . . 2_676 ?
N15 C32 C33 N14 11(3) 2_676 . . 2_676 ?
C21 C32 C33 C22 -168(18) 2_676 . . 2_676 ?
C31 C32 C33 C22 4(7) . . . 2_676 ?
N15 C32 C33 C22 -174(8) 2_676 . . 2_676 ?
C22 C32 C33 C20 177(8) 2_676 . . 2_676 ?
C21 C32 C33 C20 8(14) 2_676 . . 2_676 ?
C31 C32 C33 C20 -179.7(11) . . . 2_676 ?
N15 C32 C33 C20 2.4(7) 2_676 . . 2_676 ?
C28 N16 C34 C26 176(6) . . . 2_676 ?
C25 N16 C34 C26 169(12) 2_676 . . 2_676 ?
Ni5 N16 C34 C26 -2(7) . . . 2_676 ?
C28 N16 C34 C25 7(6) . . . 2_676 ?
C26 N16 C34 C25 -169(12) 2_676 . . 2_676 ?
Ni5 N16 C34 C25 -171(6) . . . 2_676 ?
C28 N16 C34 C33 -179.6(10) . . . . ?
C25 N16 C34 C33 174(6) 2_676 . . . ?
C26 N16 C34 C33 5(6) 2_676 . . . ?
Ni5 N16 C34 C33 3(2) . . . . ?
C28 N16 C34 C29 0.1(13) . . . . ?
C25 N16 C34 C29 -6(5) 2_676 . . . ?
C26 N16 C34 C29 -176(7) 2_676 . . . ?
Ni5 N16 C34 C29 -177.4(11) . . . . ?
C28 N16 C34 C21 -178.8(17) . . . 2_676 ?
C25 N16 C34 C21 175(7) 2_676 . . 2_676 ?
C26 N16 C34 C21 6(6) 2_676 . . 2_676 ?
Ni5 N16 C34 C21 4(3) . . . 2_676 ?
C28 N16 C34 C24 2(3) . . . 2_676 ?
C25 N16 C34 C24 -5(3) 2_676 . . 2_676 ?
C26 N16 C34 C24 -174(9) 2_676 . . 2_676 ?
Ni5 N16 C34 C24 -176(3) . . . 2_676 ?
C28 N16 C34 N14 177.9(11) . . . 2_676 ?
C25 N16 C34 N14 171(6) 2_676 . . 2_676 ?
C26 N16 C34 N14 2(6) 2_676 . . 2_676 ?
Ni5 N16 C34 N14 0.4(13) . . . 2_676 ?
C21 C33 C34 C26 -171(15) 2_676 . . 2_676 ?
C32 C33 C34 C26 -170(14) . . . 2_676 ?
N15 C33 C34 C26 17(13) 2_676 . . 2_676 ?
N14 C33 C34 C26 8(13) 2_676 . . 2_676 ?
C22 C33 C34 C26 -171(16) 2_676 . . 2_676 ?
C20 C33 C34 C26 10(13) 2_676 . . 2_676 ?
C21 C33 C34 C25 -14(10) 2_676 . . 2_676 ?
C26 C33 C34 C25 157(25) 2_676 . . 2_676 ?
C32 C33 C34 C25 -13(11) . . . 2_676 ?
N15 C33 C34 C25 175(12) 2_676 . . 2_676 ?
N14 C33 C34 C25 165(11) 2_676 . . 2_676 ?
C22 C33 C34 C25 -14(8) 2_676 . . 2_676 ?
C20 C33 C34 C25 167(11) 2_676 . . 2_676 ?
C21 C33 C34 N16 178(3) 2_676 . . . ?
C26 C33 C34 N16 -10(13) 2_676 . . . ?
C32 C33 C34 N16 179.7(13) . . . . ?
N15 C33 C34 N16 7(4) 2_676 . . . ?
N14 C33 C34 N16 -2.7(10) 2_676 . . . ?
C22 C33 C34 N16 178(3) 2_676 . . . ?
C20 C33 C34 N16 -0.6(13) 2_676 . . . ?
C21 C33 C34 C29 -2(3) 2_676 . . . ?
C26 C33 C34 C29 170(14) 2_676 . . . ?
C32 C33 C34 C29 0.0 . . . . ?
N15 C33 C34 C29 -173(4) 2_676 . . . ?
N14 C33 C34 C29 177.6(9) 2_676 . . . ?
C22 C33 C34 C29 -1(3) 2_676 . . . ?
C20 C33 C34 C29 179.7(11) 2_676 . . . ?
C26 C33 C34 C21 171(15) 2_676 . . 2_676 ?
C32 C33 C34 C21 2(3) . . . 2_676 ?
N15 C33 C34 C21 -171(6) 2_676 . . 2_676 ?
N14 C33 C34 C21 179(3) 2_676 . . 2_676 ?
C22 C33 C34 C21 0(3) 2_676 . . 2_676 ?
C20 C33 C34 C21 -179(4) 2_676 . . 2_676 ?
C21 C33 C34 C24 -3(3) 2_676 . . 2_676 ?
C26 C33 C34 C24 168(16) 2_676 . . 2_676 ?
C32 C33 C34 C24 -2(3) . . . 2_676 ?
N15 C33 C34 C24 -174(5) 2_676 . . 2_676 ?
N14 C33 C34 C24 176(3) 2_676 . . 2_676 ?
C22 C33 C34 C24 -3.0(7) 2_676 . . 2_676 ?
C20 C33 C34 C24 178(3) 2_676 . . 2_676 ?
C21 C33 C34 N14 -179(3) 2_676 . . 2_676 ?
C26 C33 C34 N14 -8(13) 2_676 . . 2_676 ?
C32 C33 C34 N14 -177.6(9) . . . 2_676 ?
N15 C33 C34 N14 10(3) 2_676 . . 2_676 ?
C22 C33 C34 N14 -179(3) 2_676 . . 2_676 ?
C20 C33 C34 N14 2.1(7) 2_676 . . 2_676 ?
C24 C29 C34 C26 -3(7) 2_676 . . 2_676 ?
C25 C29 C34 C26 -160(22) 2_676 . . 2_676 ?
N17 C29 C34 C26 -172(11) . . . 2_676 ?
C30 C29 C34 C26 8(11) . . . 2_676 ?
C23 C29 C34 C26 9(8) 2_676 . . 2_676 ?
C24 C29 C34 C25 157(27) 2_676 . . 2_676 ?
N17 C29 C34 C25 -13(11) . . . 2_676 ?
C30 C29 C34 C25 168(11) . . . 2_676 ?
C23 C29 C34 C25 168(14) 2_676 . . 2_676 ?
C26 C29 C34 C25 160(22) 2_676 . . 2_676 ?
C24 C29 C34 N16 169(17) 2_676 . . . ?
C25 C29 C34 N16 12(11) 2_676 . . . ?
N17 C29 C34 N16 -0.2(11) . . . . ?
C30 C29 C34 N16 -179.7(10) . . . . ?
C23 C29 C34 N16 -179(3) 2_676 . . . ?
C26 C29 C34 N16 172(12) 2_676 . . . ?
C24 C29 C34 C33 -11(17) 2_676 . . . ?
C25 C29 C34 C33 -168(11) 2_676 . . . ?
N17 C29 C34 C33 179.5(11) . . . . ?
C30 C29 C34 C33 0.0 . . . . ?
C23 C29 C34 C33 0(3) 2_676 . . . ?
C26 C29 C34 C33 -8(11) 2_676 . . . ?
C24 C29 C34 C21 -11(17) 2_676 . . 2_676 ?
C25 C29 C34 C21 -168(11) 2_676 . . 2_676 ?
N17 C29 C34 C21 179.1(12) . . . 2_676 ?
C30 C29 C34 C21 -0.4(7) . . . 2_676 ?
C23 C29 C34 C21 0(3) 2_676 . . 2_676 ?
C26 C29 C34 C21 -9(11) 2_676 . . 2_676 ?
C25 C29 C34 C24 -157(27) 2_676 . . 2_676 ?
N17 C29 C34 C24 -170(17) . . . 2_676 ?
C30 C29 C34 C24 11(17) . . . 2_676 ?
C23 C29 C34 C24 11(14) 2_676 . . 2_676 ?
C26 C29 C34 C24 3(7) 2_676 . . 2_676 ?
C24 C29 C34 N14 83(37) 2_676 . . 2_676 ?
C25 C29 C34 N14 -74(34) 2_676 . . 2_676 ?
N17 C29 C34 N14 -87(30) . . . 2_676 ?
C30 C29 C34 N14 94(30) . . . 2_676 ?
C23 C29 C34 N14 94(30) 2_676 . . 2_676 ?
C26 C29 C34 N14 86(32) 2_676 . . 2_676 ?
C19 N13' C27 N13 -62.0(13) . . . . ?
Ni5 N13' C27 N13 59.9(18) . . . . ?
C19 N13' C27 C28 -159.1(16) . . . . ?
Ni5 N13' C27 C28 -37.2(16) . . . . ?
O6 N13 C27 N13' -42.5(18) 2_676 . . . ?
C19 N13 C27 N13' 58.5(12) . . . . ?
Ni5 N13 C27 N13' -68(2) . . . . ?
O6 N13 C27 C28 52.1(17) 2_676 . . . ?
C19 N13 C27 C28 153.1(15) . . . . ?
Ni5 N13 C27 C28 26.8(17) . . . . ?
N16 C28 C27 N13' 29(2) . . . . ?
N17 C28 C27 N13' -154.9(18) . . . . ?
C25 C28 C27 N13' 46(100) 2_676 . . . ?
N16 C28 C27 N13 -14(2) . . . . ?
N17 C28 C27 N13 161.9(17) . . . . ?
C25 C28 C27 N13 3(100) 2_676 . . . ?

loop_
_platon_squeeze_void_nr
_platon_squeeze_void_average_x
_platon_squeeze_void_average_y
_platon_squeeze_void_average_z
_platon_squeeze_void_volume
_platon_squeeze_void_count_electrons
1 0.004 -0.032 0.500 498.1 29.5
